data_7708239
loop_
_publ_author_name
'rahimi mosafer, houri sadat'
'Paszkowicz, Wojciech'
'Minikayev, Roman'
'Koz\/lowski, Miros\/law'
'Diduszko, Ryszard'
'Berkowski, Marek'

_publ_section_title
;
 Crystal structure and thermal expansion of novel substitutionally
 disordered Ca10TM0.5(VO4)7 (TM = Co, Cu) orthovanadates
;
_journal_name_full 'Dalton Transactions'
_journal_paper_doi 10.1039/D1DT02446A
_journal_year 2021
_chemical_formula_sum 'Ca10 Cu0.5 O28 V7'
_chemical_formula_weight 1236.34
_chemical_name_mineral Ca10Cu0.5V7O28
_space_group_IT_number 161
_space_group_name_Hall 'R 3 -2"c'
_space_group_name_H-M_alt 'R 3 c :H'
_symmetry_cell_setting trigonal
_symmetry_space_group_name_Hall 'R 3 -2"c'
_symmetry_space_group_name_H-M 'R 3 c :H'
_cell_angle_alpha 90.0000
_cell_angle_beta 90.0000
_cell_angle_gamma 120.000
_cell_formula_units_Z 6
_cell_length_a 10.78710(7)
_cell_length_b 10.78710(7)
_cell_length_c 37.8997(3)
_cell_measurement_temperature 298
_cell_volume 3819.23(5)
_computing_structure_refinement FULLPROF
_diffrn_ambient_temperature 298
_diffrn_measurement_device_type 'XPert PRO Alpha1'
_diffrn_radiation_wavelength 1.540598
_exptl_crystal_density_diffrn 3.223
_exptl_crystal_description powder
_pd_meas_2theta_range_inc 0.016712
_pd_meas_2theta_range_max 157.99130
_pd_meas_2theta_range_min 6.01910
_pd_meas_number_of_points 9095
_pd_proc_2theta_range_inc 0.016712
_pd_proc_2theta_range_max 157.9913
_pd_proc_2theta_range_min 6.0191
_pd_proc_ls_prof_R_factor 3.2056
_pd_proc_ls_prof_wR_expected 2.7135
_pd_proc_ls_prof_wR_factor 4.3564
_pd_proc_wavelength 1.540598
_refine_ls_goodness_of_fit_all 1.66
_refine_ls_number_parameters 82
_refine_ls_number_reflns 953
_refine_ls_number_restraints 0
_refine_ls_R_I_factor 6.2384
_cod_data_source_file d1dt02446a1.cif
_cod_data_source_block Ca10Cu0.5V7O28
_cod_depositor_comments
;
The following automatic conversions were performed:

data item '_symmetry_cell_setting' value 'Trigonal' was changed to
'trigonal' in accordance with the
/home/data/users/saulius/crontab/automatic-downloads/rss-feeds/RSC/lib/dictionaries/cif_core.dic
dictionary named 'cif_core.dic' version 2.4.2 last updated on
2011-04-26.

Automatic conversion script
Id: cif_fix_values 7556 2019-12-06 15:28:31Z antanas 
;
_cod_original_cell_volume 3819.23(4)
_cod_original_sg_symbol_H-M 'R 3 c'
_cod_original_formula_sum Ca10Cu0.5V7O28
_cod_database_code 7708239
_pd_proc_ls_prof_chi2 2.5774
_pd_proc_ls_prof_echi2 2.5774

loop_
_symmetry_equiv_pos_as_xyz
x,y,z
-y,x-y,z
-x+y,-x,z
-y,-x,z+1/2
-x+y,y,z+1/2
x,x-y,z+1/2
x+2/3,y+1/3,z+1/3
-y+2/3,x-y+1/3,z+1/3
-x+y+2/3,-x+1/3,z+1/3
-y+2/3,-x+1/3,z+5/6
-x+y+2/3,y+1/3,z+5/6
x+2/3,x-y+1/3,z+5/6
x+1/3,y+2/3,z+2/3
-y+1/3,x-y+2/3,z+2/3
-x+y+1/3,-x+2/3,z+2/3
-y+1/3,-x+2/3,z+1/6
-x+y+1/3,y+2/3,z+1/6
x+1/3,x-y+2/3,z+1/6

loop_
_atom_site_label
_atom_site_fract_x
_atom_site_fract_y
_atom_site_fract_z
_atom_site_U_iso_or_equiv
_atom_site_occupancy
_atom_site_adp_type
_atom_site_type_symbol
M1 0.1992(4) 0.3962(4) 0.00156(14) 0.0280(10) 1.00000 Uiso Ca
M2 0.1592(4) 0.2815(4) 0.20025(14) 0.0265(10) 1.00000 Uiso Ca
M3 0.1871(4) 0.3978(3) 0.10897(13) 0.0395(10) 1.00000 Uiso Ca
M4 0.00000 0.00000 0.0762(7) 0.151(7) 0.50000 Uiso Ca
M5 0.00000 0.00000 0.26496(18) 0.0291(15) 0.57(2) Uiso Ca
cu1 0.00000 0.00000 0.26496(18) 0.0291(15) 0.43(2) Uiso Cu
V1 0.00000 0.00000 0.00000 0.0398(16) 1.00(2) Uiso V
V2 0.3116(3) 0.1380(3) 0.13124(12) 0.0244(9) 1.00(2) Uiso V
V3 0.3487(3) 0.1502(4) 0.23425(12) 0.0356(11) 1.00(2) Uiso V
O1 0.1542(9) 0.0082(12) 0.0117(3) 0.0414(9) 1.00(2) Uiso O
O2 0.00000 0.00000 0.4536(5) 0.0414(9) 1.00(2) Uiso O
O3 0.2677(11) 0.0729(9) 0.0915(3) 0.0414(9) 1.00(2) Uiso O
O4 0.2229(13) 0.2093(12) 0.1425(3) 0.0414(9) 1.00(2) Uiso O
O5 0.2818(13) -0.0087(10) 0.1543(3) 0.0414(9) 1.00(2) Uiso O
O6 0.0901(13) 0.1881(10) 0.3019(3) 0.0414(9) 1.00(2) Uiso O
O7 0.4036(11) 0.0319(10) 0.2241(3) 0.0414(9) 1.00(2) Uiso O
O8 0.0090(13) 0.2363(12) 0.3793(3) 0.0414(9) 1.00(2) Uiso O
O9 0.1655(9) 0.0737(14) 0.2220(3) 0.0414(9) 1.00(2) Uiso O
O10 0.3783(9) 0.1777(12) 0.2784(3) 0.0414(9) 1.00(2) Uiso O

loop_
_geom_angle_atom_site_label_1
_geom_angle_atom_site_label_2
_geom_angle_atom_site_label_3
_geom_angle
_geom_angle_site_symmetry_1
_geom_angle_site_symmetry_3
_geom_angle_publ_flag
M2 M1 M3 110.7(2) 12_454 10_554 ?
M2 M1 M5 123.9(2) 12_454 13_554 ?
M2 M1 cu1 123.9(2) 12_454 13_554 ?
M2 M1 V1 62.24(13) 12_454 1_555 ?
M2 M1 V2 164.1(2) 12_454 11_554 ?
M2 M1 V2 64.27(17) 12_454 12_454 ?
M2 M1 V3 115.69(19) 12_454 11_554 ?
M2 M1 V3 100.2(2) 12_454 15_554 ?
M2 M1 O5 135.4(7) 12_454 11_554 ?
M2 M1 O6 88.3(4) 12_454 14_554 ?
M2 M1 O6 161.0(5) 12_454 15_554 ?
M2 M1 O7 93.6(5) 12_454 11_554 ?
M2 M1 O8 48.1(4) 12_454 14_554 ?
M2 M1 O8 132.8(4) 12_454 15_554 ?
M2 M1 O10 92.9(5) 12_454 15_554 ?
M3 M1 M5 89.89(17) 10_554 13_554 ?
M3 M1 cu1 89.89(17) 10_554 13_554 ?
M3 M1 V1 52.24(13) 10_554 1_555 ?
M3 M1 V2 53.41(16) 10_554 11_554 ?
M3 M1 V2 114.5(2) 10_554 12_454 ?
M3 M1 V3 100.1(2) 10_554 11_554 ?
M3 M1 V3 49.80(17) 10_554 15_554 ?
M3 M1 O1 73.8(4) 10_554 2_555 ?
M3 M1 O4 104.7(5) 10_554 12_454 ?
M3 M1 O6 114.9(6) 10_554 14_554 ?
M3 M1 O6 78.0(4) 10_554 15_554 ?
M3 M1 O7 99.5(5) 10_554 11_554 ?
M3 M1 O8 153.1(7) 10_554 14_554 ?
M3 M1 O8 106.6(3) 10_554 15_554 ?
M5 M1 V1 132.71(14) 13_554 1_555 ?
M5 M1 V2 62.04(17) 13_554 11_554 ?
M5 M1 V2 59.77(17) 13_554 12_454 ?
M5 M1 V3 110.5(2) 13_554 11_554 ?
M5 M1 V3 54.56(16) 13_554 15_554 ?
M5 M1 O1 138.3(5) 13_554 2_555 ?
M5 M1 O4 83.0(4) 13_554 12_454 ?
M5 M1 O5 92.0(6) 13_554 11_554 ?
M5 M1 O7 135.1(6) 13_554 11_554 ?
M5 M1 O8 115.3(6) 13_554 14_554 ?
M5 M1 O8 83.2(3) 13_554 15_554 ?
M5 M1 O10 68.9(4) 13_554 15_554 ?
cu1 M1 V1 132.71(14) 13_554 1_555 ?
cu1 M1 V2 62.04(17) 13_554 11_554 ?
cu1 M1 V2 59.77(17) 13_554 12_454 ?
cu1 M1 V3 110.5(2) 13_554 11_554 ?
cu1 M1 V3 54.56(16) 13_554 15_554 ?
cu1 M1 O1 138.3(5) 13_554 2_555 ?
cu1 M1 O4 83.0(4) 13_554 12_454 ?
cu1 M1 O5 92.0(6) 13_554 11_554 ?
cu1 M1 O7 135.1(6) 13_554 11_554 ?
cu1 M1 O8 115.3(6) 13_554 14_554 ?
cu1 M1 O8 83.2(3) 13_554 15_554 ?
cu1 M1 O10 68.9(4) 13_554 15_554 ?
V1 M1 V2 102.51(14) 1_555 11_554 ?
V1 M1 V2 106.88(16) 1_555 12_454 ?
V1 M1 V3 103.95(14) 1_555 11_554 ?
V1 M1 V3 78.25(14) 1_555 15_554 ?
V1 M1 O4 81.4(4) 1_555 12_454 ?
V1 M1 O5 74.1(4) 1_555 11_554 ?
V1 M1 O6 128.7(5) 1_555 14_554 ?
V1 M1 O6 130.0(4) 1_555 15_554 ?
V1 M1 O7 84.1(4) 1_555 11_554 ?
V1 M1 O8 101.2(6) 1_555 14_554 ?
V1 M1 O8 129.8(3) 1_555 15_554 ?
V1 M1 O10 63.9(4) 1_555 15_554 ?
V2 M1 V2 120.4(2) 11_554 12_454 ?
V2 M1 V3 70.59(19) 11_554 11_554 ?
V2 M1 V3 70.74(17) 11_554 15_554 ?
V2 M1 O1 125.2(4) 11_554 2_555 ?
V2 M1 O4 136.1(6) 11_554 12_454 ?
V2 M1 O6 99.3(6) 11_554 14_554 ?
V2 M1 O7 88.9(5) 11_554 11_554 ?
V2 M1 O8 146.1(7) 11_554 14_554 ?
V2 M1 O8 59.6(3) 11_554 15_554 ?
V2 M1 O10 75.2(4) 11_554 15_554 ?
V2 M1 V3 143.2(2) 12_454 11_554 ?
V2 M1 V3 66.30(18) 12_454 15_554 ?
V2 M1 O1 92.0(5) 12_454 2_555 ?
V2 M1 O5 143.5(7) 12_454 11_554 ?
V2 M1 O6 96.8(5) 12_454 15_554 ?
V2 M1 O7 144.0(6) 12_454 11_554 ?
V2 M1 O8 74.3(5) 12_454 14_554 ?
V2 M1 O8 122.8(4) 12_454 15_554 ?
V2 M1 O10 73.2(5) 12_454 15_554 ?
V3 M1 V3 140.8(2) 11_554 15_554 ?
V3 M1 O1 110.0(4) 11_554 2_555 ?
V3 M1 O4 151.8(5) 11_554 12_454 ?
V3 M1 O5 65.0(5) 11_554 11_554 ?
V3 M1 O6 127.1(6) 11_554 14_554 ?
V3 M1 O6 77.8(4) 11_554 15_554 ?
V3 M1 O8 80.5(6) 11_554 14_554 ?
V3 M1 O10 140.0(5) 11_554 15_554 ?
V3 M1 O1 87.2(4) 15_554 2_555 ?
V3 M1 O4 67.3(4) 15_554 12_454 ?
V3 M1 O5 78.6(5) 15_554 11_554 ?
V3 M1 O6 66.1(4) 15_554 14_554 ?
V3 M1 O6 72.0(4) 15_554 15_554 ?
V3 M1 O7 149.1(6) 15_554 11_554 ?
V3 M1 O8 138.3(6) 15_554 14_554 ?
V3 M1 O8 126.1(4) 15_554 15_554 ?
O1 M1 O4 65.4(6) 2_555 12_454 ?
O1 M1 O5 96.3(7) 2_555 11_554 ?
O1 M1 O6 116.9(7) 2_555 14_554 ?
O1 M1 O6 151.6(6) 2_555 15_554 ?
O1 M1 O7 86.1(6) 2_555 11_554 ?
O1 M1 O8 80.7(7) 2_555 14_554 ?
O1 M1 O8 137.9(5) 2_555 15_554 ?
O1 M1 O10 74.0(6) 2_555 15_554 ?
O4 M1 O5 141.4(10) 12_454 11_554 ?
O4 M1 O6 51.7(5) 12_454 14_554 ?
O4 M1 O6 120.3(7) 12_454 15_554 ?
O4 M1 O7 134.7(8) 12_454 11_554 ?
O4 M1 O8 71.3(6) 12_454 14_554 ?
O4 M1 O8 145.7(6) 12_454 15_554 ?
O4 M1 O10 67.4(6) 12_454 15_554 ?
O5 M1 O6 128.7(10) 11_554 14_554 ?
O5 M1 O6 61.4(6) 11_554 15_554 ?
O5 M1 O7 72.2(7) 11_554 11_554 ?
O5 M1 O8 142.1(11) 11_554 14_554 ?
O5 M1 O8 70.3(5) 11_554 15_554 ?
O5 M1 O10 75.1(7) 11_554 15_554 ?
O6 M1 O6 72.7(7) 14_554 15_554 ?
O6 M1 O7 142.4(9) 14_554 11_554 ?
O6 M1 O8 84.2(7) 14_554 14_554 ?
O6 M1 O8 101.3(7) 14_554 15_554 ?
O6 M1 O10 77.9(7) 14_554 15_554 ?
O6 M1 O7 101.8(7) 15_554 11_554 ?
O6 M1 O8 127.7(9) 15_554 14_554 ?
O6 M1 O8 54.6(4) 15_554 15_554 ?
O6 M1 O10 82.8(5) 15_554 15_554 ?
O7 M1 O8 69.9(8) 11_554 14_554 ?
O7 M1 O8 52.0(4) 11_554 15_554 ?
O7 M1 O10 139.3(8) 11_554 15_554 ?
O8 M1 O8 86.6(7) 14_554 15_554 ?
O8 M1 O10 137.7(9) 14_554 15_554 ?
O8 M1 O10 134.2(6) 15_554 15_554 ?
M1 M2 M3 67.59(18) 18_555 1_555 ?
M1 M2 M5 128.1(2) 18_555 1_555 ?
M1 M2 cu1 128.1(2) 18_555 1_555 ?
M1 M2 V1 58.99(13) 18_555 16_555 ?
M1 M2 V2 54.80(15) 18_555 1_555 ?
M1 M2 V2 117.29(18) 18_555 2_555 ?
M1 M2 V2 103.8(2) 18_555 16_555 ?
M1 M2 V3 67.81(19) 18_555 1_555 ?
M1 M2 V3 165.2(2) 18_555 2_555 ?
M1 M2 O3 86.0(4) 18_555 16_555 ?
M1 M2 O4 59.7(4) 18_555 1_555 ?
M1 M2 O5 108.1(6) 18_555 2_555 ?
M1 M2 O7 134.2(5) 18_555 2_555 ?
M1 M2 O9 95.3(5) 18_555 1_555 ?
M1 M2 O9 161.4(4) 18_555 2_555 ?
M3 M2 M5 149.3(3) 1_555 1_555 ?
M3 M2 cu1 149.3(3) 1_555 1_555 ?
M3 M2 V1 52.98(14) 1_555 16_555 ?
M3 M2 V2 60.60(18) 1_555 1_555 ?
M3 M2 V2 50.94(15) 1_555 2_555 ?
M3 M2 V2 151.6(3) 1_555 16_555 ?
M3 M2 V3 124.1(3) 1_555 1_555 ?
M3 M2 V3 111.6(2) 1_555 2_555 ?
M3 M2 O1 54.4(4) 1_555 16_555 ?
M3 M2 O3 136.1(5) 1_555 16_555 ?
M3 M2 O4 45.2(4) 1_555 1_555 ?
M3 M2 O7 97.7(5) 1_555 2_555 ?
M3 M2 O8 101.9(5) 1_555 10_554 ?
M3 M2 O9 127.4(6) 1_555 1_555 ?
M3 M2 O9 118.7(5) 1_555 2_555 ?
M5 M2 V1 155.70(16) 1_555 16_555 ?
M5 M2 V2 104.2(2) 1_555 1_555 ?
M5 M2 V2 103.6(2) 1_555 2_555 ?
M5 M2 V2 57.57(16) 1_555 16_555 ?
M5 M2 V3 60.35(17) 1_555 1_555 ?
M5 M2 V3 60.52(17) 1_555 2_555 ?
M5 M2 O1 156.1(5) 1_555 16_555 ?
M5 M2 O3 74.5(3) 1_555 16_555 ?
M5 M2 O4 114.7(5) 1_555 1_555 ?
M5 M2 O5 118.6(6) 1_555 2_555 ?
M5 M2 O7 87.1(4) 1_555 2_555 ?
M5 M2 O8 92.5(4) 1_555 10_554 ?
cu1 M2 V1 155.70(16) 1_555 16_555 ?
cu1 M2 V2 104.2(2) 1_555 1_555 ?
cu1 M2 V2 103.6(2) 1_555 2_555 ?
cu1 M2 V2 57.57(16) 1_555 16_555 ?
cu1 M2 V3 60.35(17) 1_555 1_555 ?
cu1 M2 V3 60.52(17) 1_555 2_555 ?
cu1 M2 O1 156.1(5) 1_555 16_555 ?
cu1 M2 O3 74.5(3) 1_555 16_555 ?
cu1 M2 O4 114.7(5) 1_555 1_555 ?
cu1 M2 O5 118.6(6) 1_555 2_555 ?
cu1 M2 O7 87.1(4) 1_555 2_555 ?
cu1 M2 O8 92.5(4) 1_555 10_554 ?
V1 M2 V2 97.81(14) 16_555 1_555 ?
V1 M2 V2 89.12(12) 16_555 2_555 ?
V1 M2 V2 98.94(16) 16_555 16_555 ?
V1 M2 V3 121.81(19) 16_555 1_555 ?
V1 M2 V3 108.04(14) 16_555 2_555 ?
V1 M2 O3 83.6(4) 16_555 16_555 ?
V1 M2 O4 89.1(5) 16_555 1_555 ?
V1 M2 O5 72.0(4) 16_555 2_555 ?
V1 M2 O7 77.2(4) 16_555 2_555 ?
V1 M2 O8 88.3(5) 16_555 10_554 ?
V1 M2 O9 153.4(7) 16_555 1_555 ?
V1 M2 O9 139.4(5) 16_555 2_555 ?
V2 M2 V2 82.74(17) 1_555 2_555 ?
V2 M2 V2 137.8(2) 1_555 16_555 ?
V2 M2 V3 66.72(20) 1_555 1_555 ?
V2 M2 V3 138.7(2) 1_555 2_555 ?
V2 M2 O1 86.2(5) 1_555 16_555 ?
V2 M2 O3 130.0(5) 1_555 16_555 ?
V2 M2 O5 87.5(6) 1_555 2_555 ?
V2 M2 O7 153.6(6) 1_555 2_555 ?
V2 M2 O8 63.2(4) 1_555 10_554 ?
V2 M2 O9 68.9(5) 1_555 1_555 ?
V2 M2 O9 111.2(5) 1_555 2_555 ?
V2 M2 V2 135.8(2) 2_555 16_555 ?
V2 M2 V3 138.0(2) 2_555 1_555 ?
V2 M2 V3 66.47(18) 2_555 2_555 ?
V2 M2 O1 99.0(4) 2_555 16_555 ?
V2 M2 O3 147.1(5) 2_555 16_555 ?
V2 M2 O4 68.4(5) 2_555 1_555 ?
V2 M2 O7 71.4(4) 2_555 2_555 ?
V2 M2 O8 145.1(6) 2_555 10_554 ?
V2 M2 O9 110.9(6) 2_555 1_555 ?
V2 M2 O9 68.0(4) 2_555 2_555 ?
V2 M2 V3 71.5(2) 16_555 1_555 ?
V2 M2 V3 69.69(17) 16_555 2_555 ?
V2 M2 O1 100.2(5) 16_555 16_555 ?
V2 M2 O4 154.1(6) 16_555 1_555 ?
V2 M2 O5 134.5(6) 16_555 2_555 ?
V2 M2 O7 68.3(4) 16_555 2_555 ?
V2 M2 O8 79.0(5) 16_555 10_554 ?
V2 M2 O9 79.2(5) 16_555 1_555 ?
V2 M2 O9 78.5(4) 16_555 2_555 ?
V3 M2 V3 120.0(2) 1_555 2_555 ?
V3 M2 O1 106.6(6) 1_555 16_555 ?
V3 M2 O3 70.4(4) 1_555 16_555 ?
V3 M2 O4 83.3(5) 1_555 1_555 ?
V3 M2 O5 151.4(7) 1_555 2_555 ?
V3 M2 O7 137.9(6) 1_555 2_555 ?
V3 M2 O9 96.2(4) 1_555 2_555 ?
V3 M2 O1 123.9(4) 2_555 16_555 ?
V3 M2 O3 85.4(4) 2_555 16_555 ?
V3 M2 O4 131.0(6) 2_555 1_555 ?
V3 M2 O5 71.3(5) 2_555 2_555 ?
V3 M2 O8 146.3(6) 2_555 10_554 ?
V3 M2 O9 96.3(6) 2_555 1_555 ?
O1 M2 O3 82.3(6) 16_555 16_555 ?
O1 M2 O4 80.9(7) 16_555 1_555 ?
O1 M2 O5 82.8(6) 16_555 2_555 ?
O1 M2 O7 92.7(6) 16_555 2_555 ?
O1 M2 O8 72.8(7) 16_555 10_554 ?
O1 M2 O9 137.3(9) 16_555 1_555 ?
O1 M2 O9 155.7(7) 16_555 2_555 ?
O3 M2 O4 143.1(8) 16_555 1_555 ?
O3 M2 O5 138.2(8) 16_555 2_555 ?
O3 M2 O7 75.7(6) 16_555 2_555 ?
O3 M2 O8 66.9(6) 16_555 10_554 ?
O3 M2 O9 87.9(7) 16_555 1_555 ?
O3 M2 O9 97.7(5) 16_555 2_555 ?
O4 M2 O5 71.4(8) 1_555 2_555 ?
O4 M2 O7 137.6(9) 1_555 2_555 ?
O4 M2 O8 76.7(6) 1_555 10_554 ?
O4 M2 O9 82.6(7) 1_555 1_555 ?
O4 M2 O9 110.8(7) 1_555 2_555 ?
O5 M2 O7 66.2(6) 2_555 2_555 ?
O5 M2 O8 142.4(10) 2_555 10_554 ?
O5 M2 O9 127.8(10) 2_555 1_555 ?
O5 M2 O9 81.2(6) 2_555 2_555 ?
O7 M2 O8 141.2(9) 2_555 10_554 ?
O7 M2 O9 124.9(10) 2_555 1_555 ?
O7 M2 O9 64.0(6) 2_555 2_555 ?
O8 M2 O9 65.1(6) 10_554 1_555 ?
O8 M2 O9 129.7(7) 10_554 2_555 ?
O9 M2 O9 66.7(6) 1_555 2_555 ?
M1 M3 M2 64.46(20) 16_555 1_555 ?
M1 M3 V1 61.42(14) 16_555 16_555 ?
M1 M3 V2 124.0(2) 16_555 1_555 ?
M1 M3 V2 52.39(16) 16_555 2_555 ?
M1 M3 V3 154.9(3) 16_555 11_554 ?
M1 M3 V3 65.62(20) 16_555 12_454 ?
M1 M3 O1 70.0(3) 16_555 16_555 ?
M1 M3 O2 77.1(3) 16_555 13_554 ?
M1 M3 O3 75.6(4) 16_555 2_555 ?
M1 M3 O4 105.1(6) 16_555 1_555 ?
M1 M3 O7 160.7(6) 16_555 11_554 ?
M1 M3 O8 97.9(5) 16_555 14_554 ?
M1 M3 O10 129.5(5) 16_555 11_554 ?
M2 M3 V1 66.30(15) 1_555 16_555 ?
M2 M3 V2 61.87(18) 1_555 1_555 ?
M2 M3 V2 67.73(18) 1_555 2_555 ?
M2 M3 V3 118.8(2) 1_555 11_554 ?
M2 M3 V3 129.9(3) 1_555 12_454 ?
M2 M3 O2 97.5(4) 1_555 13_554 ?
M2 M3 O3 94.7(4) 1_555 2_555 ?
M2 M3 O7 133.6(6) 1_555 11_554 ?
M2 M3 O8 157.4(6) 1_555 14_554 ?
M2 M3 O10 90.0(4) 1_555 11_554 ?
M2 M3 O10 100.7(5) 1_555 12_454 ?
V1 M3 V2 108.14(15) 16_555 1_555 ?
V1 M3 V2 110.20(12) 16_555 2_555 ?
V1 M3 V3 96.03(17) 16_555 11_554 ?
V1 M3 V3 93.23(17) 16_555 12_454 ?
V1 M3 O3 137.0(4) 16_555 2_555 ?
V1 M3 O4 99.8(5) 16_555 1_555 ?
V1 M3 O5 82.3(4) 16_555 2_555 ?
V1 M3 O7 127.7(5) 16_555 11_554 ?
V1 M3 O8 119.3(5) 16_555 14_554 ?
V1 M3 O10 68.6(4) 16_555 11_554 ?
V1 M3 O10 68.8(4) 16_555 12_454 ?
V2 M3 V2 92.41(17) 1_555 2_555 ?
V2 M3 V3 71.15(18) 1_555 11_554 ?
V2 M3 V3 158.6(2) 1_555 12_454 ?
V2 M3 O1 79.6(4) 1_555 16_555 ?
V2 M3 O2 124.16(18) 1_555 13_554 ?
V2 M3 O3 93.7(4) 1_555 2_555 ?
V2 M3 O5 88.8(5) 1_555 2_555 ?
V2 M3 O7 72.1(4) 1_555 11_554 ?
V2 M3 O8 128.0(6) 1_555 14_554 ?
V2 M3 O10 65.4(3) 1_555 11_554 ?
V2 M3 O10 160.5(6) 1_555 12_454 ?
V2 M3 V3 152.5(2) 2_555 11_554 ?
V2 M3 V3 79.20(19) 2_555 12_454 ?
V2 M3 O1 102.2(3) 2_555 16_555 ?
V2 M3 O2 129.18(16) 2_555 13_554 ?
V2 M3 O4 79.4(5) 2_555 1_555 ?
V2 M3 O7 122.1(5) 2_555 11_554 ?
V2 M3 O8 90.5(4) 2_555 14_554 ?
V2 M3 O10 154.7(4) 2_555 11_554 ?
V2 M3 O10 71.7(4) 2_555 12_454 ?
V3 M3 V3 108.1(2) 11_554 12_454 ?
V3 M3 O1 96.4(4) 11_554 16_555 ?
V3 M3 O2 77.9(3) 11_554 13_554 ?
V3 M3 O3 126.4(4) 11_554 2_555 ?
V3 M3 O4 88.6(5) 11_554 1_555 ?
V3 M3 O5 158.4(6) 11_554 2_555 ?
V3 M3 O8 83.3(5) 11_554 14_554 ?
V3 M3 O10 127.8(6) 11_554 12_454 ?
V3 M3 O1 121.2(5) 12_454 16_555 ?
V3 M3 O2 75.1(3) 12_454 13_554 ?
V3 M3 O3 69.1(3) 12_454 2_555 ?
V3 M3 O4 157.7(7) 12_454 1_555 ?
V3 M3 O5 93.5(5) 12_454 2_555 ?
V3 M3 O7 95.6(6) 12_454 11_554 ?
V3 M3 O10 125.9(5) 12_454 11_554 ?
O1 M3 O2 58.8(5) 16_555 13_554 ?
O1 M3 O3 132.2(6) 16_555 2_555 ?
O1 M3 O4 69.6(6) 16_555 1_555 ?
O1 M3 O5 71.4(5) 16_555 2_555 ?
O1 M3 O7 127.3(7) 16_555 11_554 ?
O1 M3 O8 149.5(7) 16_555 14_554 ?
O1 M3 O10 63.3(5) 16_555 11_554 ?
O1 M3 O10 92.5(6) 16_555 12_454 ?
O2 M3 O3 141.5(4) 13_554 2_555 ?
O2 M3 O4 124.1(6) 13_554 1_555 ?
O2 M3 O5 108.6(5) 13_554 2_555 ?
O2 M3 O7 103.6(7) 13_554 11_554 ?
O2 M3 O8 91.7(6) 13_554 14_554 ?
O2 M3 O10 63.3(4) 13_554 11_554 ?
O2 M3 O10 63.6(4) 13_554 12_454 ?
O3 M3 O4 89.2(7) 2_555 1_555 ?
O3 M3 O5 61.1(5) 2_555 2_555 ?
O3 M3 O7 93.8(6) 2_555 11_554 ?
O3 M3 O8 66.1(5) 2_555 14_554 ?
O3 M3 O10 153.2(6) 2_555 11_554 ?
O3 M3 O10 78.3(6) 2_555 12_454 ?
O4 M3 O5 70.6(7) 1_555 2_555 ?
O4 M3 O7 90.6(7) 1_555 11_554 ?
O4 M3 O8 140.7(9) 1_555 14_554 ?
O4 M3 O10 76.1(5) 1_555 11_554 ?
O4 M3 O10 141.8(10) 1_555 12_454 ?
O5 M3 O7 147.8(9) 2_555 11_554 ?
O5 M3 O8 116.4(7) 2_555 14_554 ?
O5 M3 O10 130.7(7) 2_555 11_554 ?
O5 M3 O10 71.8(6) 2_555 12_454 ?
O7 M3 O8 62.8(7) 11_554 14_554 ?
O7 M3 O10 64.6(5) 11_554 11_554 ?
O7 M3 O10 125.7(9) 11_554 12_454 ?
O8 M3 O10 112.5(7) 14_554 11_554 ?
O8 M3 O10 65.1(6) 14_554 12_454 ?
O10 M3 O10 126.7(8) 11_554 12_454 ?
V1 M4 V2 125.6(6) 1_555 1_555 ?
V1 M4 V2 125.6(6) 1_555 2_555 ?
V1 M4 V2 125.6(6) 1_555 3_555 ?
V1 M4 O3 102.6(7) 1_555 1_555 ?
V1 M4 O3 102.6(7) 1_555 2_555 ?
V1 M4 O3 102.6(7) 1_555 3_555 ?
V1 M4 O4 137.1(7) 1_555 1_555 ?
V1 M4 O4 137.1(8) 1_555 2_555 ?
V1 M4 O4 137.1(8) 1_555 3_555 ?
V1 M4 O7 78.9(6) 1_555 10_454 ?
V1 M4 O7 78.9(6) 1_555 11_554 ?
V1 M4 O7 78.9(6) 1_555 12_444 ?
V2 M4 V2 89.6(4) 1_555 2_555 ?
V2 M4 V2 89.6(4) 1_555 3_555 ?
V2 M4 O1 94.2(6) 1_555 1_555 ?
V2 M4 O1 122.4(7) 1_555 2_555 ?
V2 M4 O1 147.8(6) 1_555 3_555 ?
V2 M4 O3 97.6(5) 1_555 2_555 ?
V2 M4 O3 113.1(4) 1_555 3_555 ?
V2 M4 O4 93.2(6) 1_555 2_555 ?
V2 M4 O4 64.4(5) 1_555 3_555 ?
V2 M4 O7 151.7(5) 1_555 10_454 ?
V2 M4 O7 62.6(4) 1_555 11_554 ?
V2 M4 O7 85.2(4) 1_555 12_444 ?
V2 M4 V2 89.6(4) 2_555 3_555 ?
V2 M4 O1 147.8(7) 2_555 1_555 ?
V2 M4 O1 94.2(6) 2_555 2_555 ?
V2 M4 O1 122.4(7) 2_555 3_555 ?
V2 M4 O3 113.1(6) 2_555 1_555 ?
V2 M4 O3 97.6(5) 2_555 3_555 ?
V2 M4 O4 64.4(5) 2_555 1_555 ?
V2 M4 O4 93.2(6) 2_555 3_555 ?
V2 M4 O7 62.6(4) 2_555 10_454 ?
V2 M4 O7 85.2(4) 2_555 11_554 ?
V2 M4 O7 151.7(5) 2_555 12_444 ?
V2 M4 O1 122.4(6) 3_555 1_555 ?
V2 M4 O1 147.8(7) 3_555 2_555 ?
V2 M4 O1 94.2(6) 3_555 3_555 ?
V2 M4 O3 97.6(5) 3_555 1_555 ?
V2 M4 O3 113.1(5) 3_555 2_555 ?
V2 M4 O4 93.2(5) 3_555 1_555 ?
V2 M4 O4 64.4(5) 3_555 2_555 ?
V2 M4 O7 85.2(4) 3_555 10_454 ?
V2 M4 O7 151.7(4) 3_555 11_554 ?
V2 M4 O7 62.6(4) 3_555 12_444 ?
O1 M4 O1 57.2(8) 1_555 2_555 ?
O1 M4 O1 57.2(7) 1_555 3_555 ?
O1 M4 O3 69.9(7) 1_555 1_555 ?
O1 M4 O3 123.2(9) 1_555 2_555 ?
O1 M4 O3 110.1(7) 1_555 3_555 ?
O1 M4 O4 113.0(8) 1_555 1_555 ?
O1 M4 O4 170.0(9) 1_555 2_555 ?
O1 M4 O4 117.2(8) 1_555 3_555 ?
O1 M4 O7 112.1(7) 1_555 10_454 ?
O1 M4 O7 68.5(6) 1_555 11_554 ?
O1 M4 O7 60.5(6) 1_555 12_444 ?
O1 M4 O1 57.2(8) 2_555 3_555 ?
O1 M4 O3 110.1(8) 2_555 1_555 ?
O1 M4 O3 69.9(7) 2_555 2_555 ?
O1 M4 O3 123.2(8) 2_555 3_555 ?
O1 M4 O4 117.2(8) 2_555 1_555 ?
O1 M4 O4 113.0(8) 2_555 2_555 ?
O1 M4 O4 170.0(9) 2_555 3_555 ?
O1 M4 O7 68.5(6) 2_555 10_454 ?
O1 M4 O7 60.5(6) 2_555 11_554 ?
O1 M4 O7 112.1(8) 2_555 12_444 ?
O1 M4 O3 123.2(8) 3_555 1_555 ?
O1 M4 O3 110.1(8) 3_555 2_555 ?
O1 M4 O3 69.9(6) 3_555 3_555 ?
O1 M4 O4 170.0(8) 3_555 1_555 ?
O1 M4 O4 117.2(8) 3_555 2_555 ?
O1 M4 O4 113.0(8) 3_555 3_555 ?
O1 M4 O7 60.5(6) 3_555 10_454 ?
O1 M4 O7 112.1(6) 3_555 11_554 ?
O1 M4 O7 68.5(6) 3_555 12_444 ?
O3 M4 O3 115.4(8) 1_555 2_555 ?
O3 M4 O3 115.4(6) 1_555 3_555 ?
O3 M4 O4 48.9(6) 1_555 1_555 ?
O3 M4 O4 118.0(8) 1_555 2_555 ?
O3 M4 O4 72.9(6) 1_555 3_555 ?
O3 M4 O7 175.0(7) 1_555 10_454 ?
O3 M4 O7 59.7(4) 1_555 11_554 ?
O3 M4 O7 68.6(5) 1_555 12_444 ?
O3 M4 O3 115.4(6) 2_555 3_555 ?
O3 M4 O4 72.9(6) 2_555 1_555 ?
O3 M4 O4 48.9(6) 2_555 2_555 ?
O3 M4 O4 118.0(8) 2_555 3_555 ?
O3 M4 O7 59.7(4) 2_555 10_454 ?
O3 M4 O7 68.6(5) 2_555 11_554 ?
O3 M4 O7 175.0(8) 2_555 12_444 ?
O3 M4 O4 118.0(6) 3_555 1_555 ?
O3 M4 O4 72.9(6) 3_555 2_555 ?
O3 M4 O4 48.9(5) 3_555 3_555 ?
O3 M4 O7 68.6(5) 3_555 10_454 ?
O3 M4 O7 175.0(5) 3_555 11_554 ?
O3 M4 O7 59.7(5) 3_555 12_444 ?
O4 M4 O4 72.2(6) 1_555 2_555 ?
O4 M4 O4 72.2(6) 1_555 3_555 ?
O4 M4 O7 127.0(6) 1_555 10_454 ?
O4 M4 O7 59.5(5) 1_555 11_554 ?
O4 M4 O7 109.3(6) 1_555 12_444 ?
O4 M4 O4 72.2(7) 2_555 3_555 ?
O4 M4 O7 59.5(5) 2_555 10_454 ?
O4 M4 O7 109.3(6) 2_555 11_554 ?
O4 M4 O7 127.0(7) 2_555 12_444 ?
O4 M4 O7 109.3(7) 3_555 10_454 ?
O4 M4 O7 127.0(6) 3_555 11_554 ?
O4 M4 O7 59.5(5) 3_555 12_444 ?
O7 M4 O7 116.4(4) 10_454 11_554 ?
O7 M4 O7 116.4(6) 10_454 12_444 ?
O7 M4 O7 116.4(5) 11_554 12_444 ?
M1 M5 M1 73.39(17) 7_445 8_555 ?
M1 M5 M1 73.4(2) 7_445 9_455 ?
M1 M5 M2 175.2(3) 7_445 1_555 ?
M1 M5 M2 106.0(2) 7_445 2_555 ?
M1 M5 M2 101.9(2) 7_445 3_555 ?
M1 M5 V2 112.96(18) 7_445 16_555 ?
M1 M5 V2 52.27(15) 7_445 17_545 ?
M1 M5 V2 57.18(16) 7_445 18_445 ?
M1 M5 V3 121.28(19) 7_445 1_555 ?
M1 M5 V3 127.9(2) 7_445 2_555 ?
M1 M5 V3 66.12(18) 7_445 3_555 ?
M1 M5 O3 136.6(3) 7_445 16_555 ?
M1 M5 O3 66.7(3) 7_445 17_545 ?
M1 M5 O3 79.4(3) 7_445 18_445 ?
M1 M5 O6 95.1(4) 7_445 1_555 ?
M1 M5 O9 137.2(5) 7_445 1_555 ?
M1 M5 O9 142.1(7) 7_445 2_555 ?
M1 M5 O9 92.9(5) 7_445 3_555 ?
M1 M5 O10 102.4(3) 7_445 1_555 ?
M1 M5 O10 105.2(4) 7_445 2_555 ?
M1 M5 M1 73.4(2) 8_555 9_455 ?
M1 M5 M2 101.9(2) 8_555 1_555 ?
M1 M5 M2 175.2(3) 8_555 2_555 ?
M1 M5 M2 106.0(2) 8_555 3_555 ?
M1 M5 V2 52.27(15) 8_555 16_555 ?
M1 M5 V2 57.18(16) 8_555 17_545 ?
M1 M5 V2 112.96(18) 8_555 18_445 ?
M1 M5 V3 66.12(17) 8_555 1_555 ?
M1 M5 V3 121.3(2) 8_555 2_555 ?
M1 M5 V3 127.89(20) 8_555 3_555 ?
M1 M5 O3 66.7(3) 8_555 16_555 ?
M1 M5 O3 79.4(3) 8_555 17_545 ?
M1 M5 O3 136.6(4) 8_555 18_445 ?
M1 M5 O6 95.1(5) 8_555 2_555 ?
M1 M5 O9 92.9(5) 8_555 1_555 ?
M1 M5 O9 137.2(6) 8_555 2_555 ?
M1 M5 O9 142.1(6) 8_555 3_555 ?
M1 M5 O10 102.4(4) 8_555 2_555 ?
M1 M5 O10 105.2(3) 8_555 3_555 ?
M1 M5 M2 106.0(2) 9_455 1_555 ?
M1 M5 M2 101.9(2) 9_455 2_555 ?
M1 M5 M2 175.2(3) 9_455 3_555 ?
M1 M5 V2 57.18(15) 9_455 16_555 ?
M1 M5 V2 113.0(2) 9_455 17_545 ?
M1 M5 V2 52.27(15) 9_455 18_445 ?
M1 M5 V3 127.9(2) 9_455 1_555 ?
M1 M5 V3 66.12(19) 9_455 2_555 ?
M1 M5 V3 121.3(2) 9_455 3_555 ?
M1 M5 O3 79.4(3) 9_455 16_555 ?
M1 M5 O3 136.6(5) 9_455 17_545 ?
M1 M5 O3 66.7(3) 9_455 18_445 ?
M1 M5 O6 95.1(6) 9_455 3_555 ?
M1 M5 O9 142.1(6) 9_455 1_555 ?
M1 M5 O9 92.9(5) 9_455 2_555 ?
M1 M5 O9 137.2(7) 9_455 3_555 ?
M1 M5 O10 105.2(4) 9_455 1_555 ?
M1 M5 O10 102.4(4) 9_455 3_555 ?
M2 M5 M2 78.72(17) 1_555 2_555 ?
M2 M5 M2 78.7(2) 1_555 3_555 ?
M2 M5 V2 63.52(17) 1_555 16_555 ?
M2 M5 V2 124.9(2) 1_555 17_545 ?
M2 M5 V2 126.35(19) 1_555 18_445 ?
M2 M5 V3 55.19(16) 1_555 1_555 ?
M2 M5 V3 54.83(16) 1_555 2_555 ?
M2 M5 V3 117.47(19) 1_555 3_555 ?
M2 M5 O3 112.3(4) 1_555 17_545 ?
M2 M5 O3 104.8(3) 1_555 18_445 ?
M2 M5 O6 81.6(5) 1_555 1_555 ?
M2 M5 O6 139.3(5) 1_555 2_555 ?
M2 M5 O6 131.3(6) 1_555 3_555 ?
M2 M5 O9 90.7(5) 1_555 3_555 ?
M2 M5 O10 73.1(3) 1_555 1_555 ?
M2 M5 O10 76.1(3) 1_555 2_555 ?
M2 M5 O10 145.2(4) 1_555 3_555 ?
M2 M5 M2 78.7(2) 2_555 3_555 ?
M2 M5 V2 124.87(19) 2_555 16_555 ?
M2 M5 V2 126.4(2) 2_555 17_545 ?
M2 M5 V2 63.52(17) 2_555 18_445 ?
M2 M5 V3 117.47(19) 2_555 1_555 ?
M2 M5 V3 55.19(16) 2_555 2_555 ?
M2 M5 V3 54.83(16) 2_555 3_555 ?
M2 M5 O3 112.3(3) 2_555 16_555 ?
M2 M5 O3 104.8(4) 2_555 17_545 ?
M2 M5 O6 131.3(5) 2_555 1_555 ?
M2 M5 O6 81.6(5) 2_555 2_555 ?
M2 M5 O6 139.3(7) 2_555 3_555 ?
M2 M5 O9 90.7(4) 2_555 1_555 ?
M2 M5 O10 145.2(4) 2_555 1_555 ?
M2 M5 O10 73.1(3) 2_555 2_555 ?
M2 M5 O10 76.1(3) 2_555 3_555 ?
M2 M5 V2 126.4(2) 3_555 16_555 ?
M2 M5 V2 63.53(18) 3_555 17_545 ?
M2 M5 V2 124.9(2) 3_555 18_445 ?
M2 M5 V3 54.83(15) 3_555 1_555 ?
M2 M5 V3 117.5(2) 3_555 2_555 ?
M2 M5 V3 55.19(15) 3_555 3_555 ?
M2 M5 O3 104.8(3) 3_555 16_555 ?
M2 M5 O3 112.3(4) 3_555 18_445 ?
M2 M5 O6 139.3(6) 3_555 1_555 ?
M2 M5 O6 131.3(6) 3_555 2_555 ?
M2 M5 O6 81.6(5) 3_555 3_555 ?
M2 M5 O9 90.7(6) 3_555 2_555 ?
M2 M5 O10 76.1(3) 3_555 1_555 ?
M2 M5 O10 145.2(5) 3_555 2_555 ?
M2 M5 O10 73.1(3) 3_555 3_555 ?
V2 M5 V2 108.32(16) 16_555 17_545 ?
V2 M5 V2 108.32(12) 16_555 18_445 ?
V2 M5 V3 72.18(15) 16_555 1_555 ?
V2 M5 V3 70.15(14) 16_555 2_555 ?
V2 M5 V3 178.46(18) 16_555 3_555 ?
V2 M5 O3 125.6(4) 16_555 17_545 ?
V2 M5 O3 113.2(3) 16_555 18_445 ?
V2 M5 O6 101.4(4) 16_555 2_555 ?
V2 M5 O6 95.4(5) 16_555 3_555 ?
V2 M5 O9 86.3(5) 16_555 1_555 ?
V2 M5 O9 85.9(5) 16_555 2_555 ?
V2 M5 O9 154.2(6) 16_555 3_555 ?
V2 M5 O10 57.9(3) 16_555 1_555 ?
V2 M5 O10 60.3(3) 16_555 2_555 ?
V2 M5 O10 151.2(4) 16_555 3_555 ?
V2 M5 V2 108.32(17) 17_545 18_445 ?
V2 M5 V3 70.15(14) 17_545 1_555 ?
V2 M5 V3 178.5(2) 17_545 2_555 ?
V2 M5 V3 72.18(14) 17_545 3_555 ?
V2 M5 O3 113.2(3) 17_545 16_555 ?
V2 M5 O3 125.6(4) 17_545 18_445 ?
V2 M5 O6 101.4(6) 17_545 1_555 ?
V2 M5 O6 95.4(6) 17_545 2_555 ?
V2 M5 O9 85.9(5) 17_545 1_555 ?
V2 M5 O9 154.2(7) 17_545 2_555 ?
V2 M5 O9 86.3(5) 17_545 3_555 ?
V2 M5 O10 60.3(2) 17_545 1_555 ?
V2 M5 O10 151.2(5) 17_545 2_555 ?
V2 M5 O10 57.9(2) 17_545 3_555 ?
V2 M5 V3 178.46(17) 18_445 1_555 ?
V2 M5 V3 72.18(15) 18_445 2_555 ?
V2 M5 V3 70.15(15) 18_445 3_555 ?
V2 M5 O3 125.6(3) 18_445 16_555 ?
V2 M5 O3 113.2(4) 18_445 17_545 ?
V2 M5 O6 95.4(4) 18_445 1_555 ?
V2 M5 O6 101.4(6) 18_445 3_555 ?
V2 M5 O9 154.2(5) 18_445 1_555 ?
V2 M5 O9 86.3(5) 18_445 2_555 ?
V2 M5 O9 85.9(5) 18_445 3_555 ?
V2 M5 O10 151.2(3) 18_445 1_555 ?
V2 M5 O10 57.9(3) 18_445 2_555 ?
V2 M5 O10 60.3(3) 18_445 3_555 ?
V3 M5 V3 109.34(19) 1_555 2_555 ?
V3 M5 V3 109.34(14) 1_555 3_555 ?
V3 M5 O3 55.4(2) 1_555 16_555 ?
V3 M5 O3 65.6(3) 1_555 17_545 ?
V3 M5 O3 155.9(4) 1_555 18_445 ?
V3 M5 O6 84.8(5) 1_555 1_555 ?
V3 M5 O6 160.4(6) 1_555 2_555 ?
V3 M5 O6 77.1(5) 1_555 3_555 ?
V3 M5 O9 95.2(5) 1_555 2_555 ?
V3 M5 O9 94.1(4) 1_555 3_555 ?
V3 M5 O10 123.4(4) 1_555 2_555 ?
V3 M5 O10 118.5(3) 1_555 3_555 ?
V3 M5 V3 109.3(2) 2_555 3_555 ?
V3 M5 O3 65.6(2) 2_555 16_555 ?
V3 M5 O3 155.9(5) 2_555 17_545 ?
V3 M5 O3 55.4(2) 2_555 18_445 ?
V3 M5 O6 77.1(5) 2_555 1_555 ?
V3 M5 O6 84.8(5) 2_555 2_555 ?
V3 M5 O6 160.4(7) 2_555 3_555 ?
V3 M5 O9 94.1(6) 2_555 1_555 ?
V3 M5 O9 95.2(6) 2_555 3_555 ?
V3 M5 O10 118.5(4) 2_555 1_555 ?
V3 M5 O10 123.4(5) 2_555 3_555 ?
V3 M5 O3 155.9(3) 3_555 16_555 ?
V3 M5 O3 55.4(3) 3_555 17_545 ?
V3 M5 O3 65.6(3) 3_555 18_445 ?
V3 M5 O6 160.4(5) 3_555 1_555 ?
V3 M5 O6 77.1(5) 3_555 2_555 ?
V3 M5 O6 84.8(5) 3_555 3_555 ?
V3 M5 O9 95.2(4) 3_555 1_555 ?
V3 M5 O9 94.1(6) 3_555 2_555 ?
V3 M5 O10 123.4(3) 3_555 1_555 ?
V3 M5 O10 118.5(5) 3_555 2_555 ?
O3 M5 O3 119.5(4) 16_555 17_545 ?
O3 M5 O3 119.5(4) 16_555 18_445 ?
O3 M5 O6 123.9(5) 16_555 2_555 ?
O3 M5 O6 106.9(6) 16_555 3_555 ?
O3 M5 O9 62.8(5) 16_555 1_555 ?
O3 M5 O9 71.1(5) 16_555 2_555 ?
O3 M5 O9 129.4(6) 16_555 3_555 ?
O3 M5 O10 53.2(3) 16_555 1_555 ?
O3 M5 O10 68.9(4) 16_555 2_555 ?
O3 M5 O10 171.0(5) 16_555 3_555 ?
O3 M5 O3 119.5(6) 17_545 18_445 ?
O3 M5 O6 123.9(7) 17_545 1_555 ?
O3 M5 O6 106.9(8) 17_545 2_555 ?
O3 M5 O9 71.1(6) 17_545 1_555 ?
O3 M5 O9 129.4(9) 17_545 2_555 ?
O3 M5 O9 62.8(6) 17_545 3_555 ?
O3 M5 O10 68.9(3) 17_545 1_555 ?
O3 M5 O10 171.0(7) 17_545 2_555 ?
O3 M5 O10 53.2(3) 17_545 3_555 ?
O3 M5 O6 106.9(6) 18_445 1_555 ?
O3 M5 O6 123.9(8) 18_445 3_555 ?
O3 M5 O9 129.4(6) 18_445 1_555 ?
O3 M5 O9 62.8(5) 18_445 2_555 ?
O3 M5 O9 71.1(6) 18_445 3_555 ?
O3 M5 O10 171.0(5) 18_445 1_555 ?
O3 M5 O10 53.2(3) 18_445 2_555 ?
O3 M5 O10 68.9(4) 18_445 3_555 ?
O6 M5 O6 85.3(6) 1_555 2_555 ?
O6 M5 O6 85.3(8) 1_555 3_555 ?
O6 M5 O9 102.9(8) 1_555 1_555 ?
O6 M5 O9 98.2(8) 1_555 2_555 ?
O6 M5 O9 171.3(9) 1_555 3_555 ?
O6 M5 O10 64.2(5) 1_555 1_555 ?
O6 M5 O10 59.0(6) 1_555 2_555 ?
O6 M5 O10 133.2(6) 1_555 3_555 ?
O6 M5 O6 85.3(9) 2_555 3_555 ?
O6 M5 O9 171.3(9) 2_555 1_555 ?
O6 M5 O9 102.9(8) 2_555 2_555 ?
O6 M5 O9 98.2(8) 2_555 3_555 ?
O6 M5 O10 133.2(7) 2_555 1_555 ?
O6 M5 O10 64.2(6) 2_555 2_555 ?
O6 M5 O10 59.0(5) 2_555 3_555 ?
O6 M5 O9 98.2(8) 3_555 1_555 ?
O6 M5 O9 171.3(11) 3_555 2_555 ?
O6 M5 O9 102.9(8) 3_555 3_555 ?
O6 M5 O10 59.0(5) 3_555 1_555 ?
O6 M5 O10 133.2(9) 3_555 2_555 ?
O6 M5 O10 64.2(5) 3_555 3_555 ?
O9 M5 O9 73.3(7) 1_555 2_555 ?
O9 M5 O9 73.3(6) 1_555 3_555 ?
O9 M5 O10 54.6(4) 1_555 1_555 ?
O9 M5 O10 117.4(8) 1_555 2_555 ?
O9 M5 O10 115.3(6) 1_555 3_555 ?
O9 M5 O9 73.3(8) 2_555 3_555 ?
O9 M5 O10 115.3(7) 2_555 1_555 ?
O9 M5 O10 54.6(6) 2_555 2_555 ?
O9 M5 O10 117.4(8) 2_555 3_555 ?
O9 M5 O10 117.4(6) 3_555 1_555 ?
O9 M5 O10 115.3(8) 3_555 2_555 ?
O9 M5 O10 54.6(5) 3_555 3_555 ?
O10 M5 O10 118.0(5) 1_555 2_555 ?
O10 M5 O10 118.0(4) 1_555 3_555 ?
O10 M5 O10 118.0(6) 2_555 3_555 ?
M1 cu1 M1 73.39(17) 7_445 8_555 ?
M1 cu1 M1 73.4(2) 7_445 9_455 ?
M1 cu1 M2 175.2(3) 7_445 1_555 ?
M1 cu1 M2 106.0(2) 7_445 2_555 ?
M1 cu1 M2 101.9(2) 7_445 3_555 ?
M1 cu1 V2 112.96(18) 7_445 16_555 ?
M1 cu1 V2 52.27(15) 7_445 17_545 ?
M1 cu1 V2 57.18(16) 7_445 18_445 ?
M1 cu1 V3 121.28(19) 7_445 1_555 ?
M1 cu1 V3 127.9(2) 7_445 2_555 ?
M1 cu1 V3 66.12(18) 7_445 3_555 ?
M1 cu1 O3 136.6(3) 7_445 16_555 ?
M1 cu1 O3 66.7(3) 7_445 17_545 ?
M1 cu1 O3 79.4(3) 7_445 18_445 ?
M1 cu1 O6 95.1(4) 7_445 1_555 ?
M1 cu1 O9 137.2(5) 7_445 1_555 ?
M1 cu1 O9 142.1(7) 7_445 2_555 ?
M1 cu1 O9 92.9(5) 7_445 3_555 ?
M1 cu1 O10 102.4(3) 7_445 1_555 ?
M1 cu1 O10 105.2(4) 7_445 2_555 ?
M1 cu1 M1 73.4(2) 8_555 9_455 ?
M1 cu1 M2 101.9(2) 8_555 1_555 ?
M1 cu1 M2 175.2(3) 8_555 2_555 ?
M1 cu1 M2 106.0(2) 8_555 3_555 ?
M1 cu1 V2 52.27(15) 8_555 16_555 ?
M1 cu1 V2 57.18(16) 8_555 17_545 ?
M1 cu1 V2 112.96(18) 8_555 18_445 ?
M1 cu1 V3 66.12(17) 8_555 1_555 ?
M1 cu1 V3 121.3(2) 8_555 2_555 ?
M1 cu1 V3 127.89(20) 8_555 3_555 ?
M1 cu1 O3 66.7(3) 8_555 16_555 ?
M1 cu1 O3 79.4(3) 8_555 17_545 ?
M1 cu1 O3 136.6(4) 8_555 18_445 ?
M1 cu1 O6 95.1(5) 8_555 2_555 ?
M1 cu1 O9 92.9(5) 8_555 1_555 ?
M1 cu1 O9 137.2(6) 8_555 2_555 ?
M1 cu1 O9 142.1(6) 8_555 3_555 ?
M1 cu1 O10 102.4(4) 8_555 2_555 ?
M1 cu1 O10 105.2(3) 8_555 3_555 ?
M1 cu1 M2 106.0(2) 9_455 1_555 ?
M1 cu1 M2 101.9(2) 9_455 2_555 ?
M1 cu1 M2 175.2(3) 9_455 3_555 ?
M1 cu1 V2 57.18(15) 9_455 16_555 ?
M1 cu1 V2 113.0(2) 9_455 17_545 ?
M1 cu1 V2 52.27(15) 9_455 18_445 ?
M1 cu1 V3 127.9(2) 9_455 1_555 ?
M1 cu1 V3 66.12(19) 9_455 2_555 ?
M1 cu1 V3 121.3(2) 9_455 3_555 ?
M1 cu1 O3 79.4(3) 9_455 16_555 ?
M1 cu1 O3 136.6(5) 9_455 17_545 ?
M1 cu1 O3 66.7(3) 9_455 18_445 ?
M1 cu1 O6 95.1(6) 9_455 3_555 ?
M1 cu1 O9 142.1(6) 9_455 1_555 ?
M1 cu1 O9 92.9(5) 9_455 2_555 ?
M1 cu1 O9 137.2(7) 9_455 3_555 ?
M1 cu1 O10 105.2(4) 9_455 1_555 ?
M1 cu1 O10 102.4(4) 9_455 3_555 ?
M2 cu1 M2 78.72(17) 1_555 2_555 ?
M2 cu1 M2 78.7(2) 1_555 3_555 ?
M2 cu1 V2 63.52(17) 1_555 16_555 ?
M2 cu1 V2 124.9(2) 1_555 17_545 ?
M2 cu1 V2 126.35(19) 1_555 18_445 ?
M2 cu1 V3 55.19(16) 1_555 1_555 ?
M2 cu1 V3 54.83(16) 1_555 2_555 ?
M2 cu1 V3 117.47(19) 1_555 3_555 ?
M2 cu1 O3 112.3(4) 1_555 17_545 ?
M2 cu1 O3 104.8(3) 1_555 18_445 ?
M2 cu1 O6 81.6(5) 1_555 1_555 ?
M2 cu1 O6 139.3(5) 1_555 2_555 ?
M2 cu1 O6 131.3(6) 1_555 3_555 ?
M2 cu1 O9 90.7(5) 1_555 3_555 ?
M2 cu1 O10 73.1(3) 1_555 1_555 ?
M2 cu1 O10 76.1(3) 1_555 2_555 ?
M2 cu1 O10 145.2(4) 1_555 3_555 ?
M2 cu1 M2 78.7(2) 2_555 3_555 ?
M2 cu1 V2 124.87(19) 2_555 16_555 ?
M2 cu1 V2 126.4(2) 2_555 17_545 ?
M2 cu1 V2 63.52(17) 2_555 18_445 ?
M2 cu1 V3 117.47(19) 2_555 1_555 ?
M2 cu1 V3 55.19(16) 2_555 2_555 ?
M2 cu1 V3 54.83(16) 2_555 3_555 ?
M2 cu1 O3 112.3(3) 2_555 16_555 ?
M2 cu1 O3 104.8(4) 2_555 17_545 ?
M2 cu1 O6 131.3(5) 2_555 1_555 ?
M2 cu1 O6 81.6(5) 2_555 2_555 ?
M2 cu1 O6 139.3(7) 2_555 3_555 ?
M2 cu1 O9 90.7(4) 2_555 1_555 ?
M2 cu1 O10 145.2(4) 2_555 1_555 ?
M2 cu1 O10 73.1(3) 2_555 2_555 ?
M2 cu1 O10 76.1(3) 2_555 3_555 ?
M2 cu1 V2 126.4(2) 3_555 16_555 ?
M2 cu1 V2 63.53(18) 3_555 17_545 ?
M2 cu1 V2 124.9(2) 3_555 18_445 ?
M2 cu1 V3 54.83(15) 3_555 1_555 ?
M2 cu1 V3 117.5(2) 3_555 2_555 ?
M2 cu1 V3 55.19(15) 3_555 3_555 ?
M2 cu1 O3 104.8(3) 3_555 16_555 ?
M2 cu1 O3 112.3(4) 3_555 18_445 ?
M2 cu1 O6 139.3(6) 3_555 1_555 ?
M2 cu1 O6 131.3(6) 3_555 2_555 ?
M2 cu1 O6 81.6(5) 3_555 3_555 ?
M2 cu1 O9 90.7(6) 3_555 2_555 ?
M2 cu1 O10 76.1(3) 3_555 1_555 ?
M2 cu1 O10 145.2(5) 3_555 2_555 ?
M2 cu1 O10 73.1(3) 3_555 3_555 ?
V2 cu1 V2 108.32(16) 16_555 17_545 ?
V2 cu1 V2 108.32(12) 16_555 18_445 ?
V2 cu1 V3 72.18(15) 16_555 1_555 ?
V2 cu1 V3 70.15(14) 16_555 2_555 ?
V2 cu1 V3 178.46(18) 16_555 3_555 ?
V2 cu1 O3 125.6(4) 16_555 17_545 ?
V2 cu1 O3 113.2(3) 16_555 18_445 ?
V2 cu1 O6 101.4(4) 16_555 2_555 ?
V2 cu1 O6 95.4(5) 16_555 3_555 ?
V2 cu1 O9 86.3(5) 16_555 1_555 ?
V2 cu1 O9 85.9(5) 16_555 2_555 ?
V2 cu1 O9 154.2(6) 16_555 3_555 ?
V2 cu1 O10 57.9(3) 16_555 1_555 ?
V2 cu1 O10 60.3(3) 16_555 2_555 ?
V2 cu1 O10 151.2(4) 16_555 3_555 ?
V2 cu1 V2 108.32(17) 17_545 18_445 ?
V2 cu1 V3 70.15(14) 17_545 1_555 ?
V2 cu1 V3 178.5(2) 17_545 2_555 ?
V2 cu1 V3 72.18(14) 17_545 3_555 ?
V2 cu1 O3 113.2(3) 17_545 16_555 ?
V2 cu1 O3 125.6(4) 17_545 18_445 ?
V2 cu1 O6 101.4(6) 17_545 1_555 ?
V2 cu1 O6 95.4(6) 17_545 2_555 ?
V2 cu1 O9 85.9(5) 17_545 1_555 ?
V2 cu1 O9 154.2(7) 17_545 2_555 ?
V2 cu1 O9 86.3(5) 17_545 3_555 ?
V2 cu1 O10 60.3(2) 17_545 1_555 ?
V2 cu1 O10 151.2(5) 17_545 2_555 ?
V2 cu1 O10 57.9(2) 17_545 3_555 ?
V2 cu1 V3 178.46(17) 18_445 1_555 ?
V2 cu1 V3 72.18(15) 18_445 2_555 ?
V2 cu1 V3 70.15(15) 18_445 3_555 ?
V2 cu1 O3 125.6(3) 18_445 16_555 ?
V2 cu1 O3 113.2(4) 18_445 17_545 ?
V2 cu1 O6 95.4(4) 18_445 1_555 ?
V2 cu1 O6 101.4(6) 18_445 3_555 ?
V2 cu1 O9 154.2(5) 18_445 1_555 ?
V2 cu1 O9 86.3(5) 18_445 2_555 ?
V2 cu1 O9 85.9(5) 18_445 3_555 ?
V2 cu1 O10 151.2(3) 18_445 1_555 ?
V2 cu1 O10 57.9(3) 18_445 2_555 ?
V2 cu1 O10 60.3(3) 18_445 3_555 ?
V3 cu1 V3 109.34(19) 1_555 2_555 ?
V3 cu1 V3 109.34(14) 1_555 3_555 ?
V3 cu1 O3 55.4(2) 1_555 16_555 ?
V3 cu1 O3 65.6(3) 1_555 17_545 ?
V3 cu1 O3 155.9(4) 1_555 18_445 ?
V3 cu1 O6 84.8(5) 1_555 1_555 ?
V3 cu1 O6 160.4(6) 1_555 2_555 ?
V3 cu1 O6 77.1(5) 1_555 3_555 ?
V3 cu1 O9 95.2(5) 1_555 2_555 ?
V3 cu1 O9 94.1(4) 1_555 3_555 ?
V3 cu1 O10 123.4(4) 1_555 2_555 ?
V3 cu1 O10 118.5(3) 1_555 3_555 ?
V3 cu1 V3 109.3(2) 2_555 3_555 ?
V3 cu1 O3 65.6(2) 2_555 16_555 ?
V3 cu1 O3 155.9(5) 2_555 17_545 ?
V3 cu1 O3 55.4(2) 2_555 18_445 ?
V3 cu1 O6 77.1(5) 2_555 1_555 ?
V3 cu1 O6 84.8(5) 2_555 2_555 ?
V3 cu1 O6 160.4(7) 2_555 3_555 ?
V3 cu1 O9 94.1(6) 2_555 1_555 ?
V3 cu1 O9 95.2(6) 2_555 3_555 ?
V3 cu1 O10 118.5(4) 2_555 1_555 ?
V3 cu1 O10 123.4(5) 2_555 3_555 ?
V3 cu1 O3 155.9(3) 3_555 16_555 ?
V3 cu1 O3 55.4(3) 3_555 17_545 ?
V3 cu1 O3 65.6(3) 3_555 18_445 ?
V3 cu1 O6 160.4(5) 3_555 1_555 ?
V3 cu1 O6 77.1(5) 3_555 2_555 ?
V3 cu1 O6 84.8(5) 3_555 3_555 ?
V3 cu1 O9 95.2(4) 3_555 1_555 ?
V3 cu1 O9 94.1(6) 3_555 2_555 ?
V3 cu1 O10 123.4(3) 3_555 1_555 ?
V3 cu1 O10 118.5(5) 3_555 2_555 ?
O3 cu1 O3 119.5(4) 16_555 17_545 ?
O3 cu1 O3 119.5(4) 16_555 18_445 ?
O3 cu1 O6 123.9(5) 16_555 2_555 ?
O3 cu1 O6 106.9(6) 16_555 3_555 ?
O3 cu1 O9 62.8(5) 16_555 1_555 ?
O3 cu1 O9 71.1(5) 16_555 2_555 ?
O3 cu1 O9 129.4(6) 16_555 3_555 ?
O3 cu1 O10 53.2(3) 16_555 1_555 ?
O3 cu1 O10 68.9(4) 16_555 2_555 ?
O3 cu1 O10 171.0(5) 16_555 3_555 ?
O3 cu1 O3 119.5(6) 17_545 18_445 ?
O3 cu1 O6 123.9(7) 17_545 1_555 ?
O3 cu1 O6 106.9(8) 17_545 2_555 ?
O3 cu1 O9 71.1(6) 17_545 1_555 ?
O3 cu1 O9 129.4(9) 17_545 2_555 ?
O3 cu1 O9 62.8(6) 17_545 3_555 ?
O3 cu1 O10 68.9(3) 17_545 1_555 ?
O3 cu1 O10 171.0(7) 17_545 2_555 ?
O3 cu1 O10 53.2(3) 17_545 3_555 ?
O3 cu1 O6 106.9(6) 18_445 1_555 ?
O3 cu1 O6 123.9(8) 18_445 3_555 ?
O3 cu1 O9 129.4(6) 18_445 1_555 ?
O3 cu1 O9 62.8(5) 18_445 2_555 ?
O3 cu1 O9 71.1(6) 18_445 3_555 ?
O3 cu1 O10 171.0(5) 18_445 1_555 ?
O3 cu1 O10 53.2(3) 18_445 2_555 ?
O3 cu1 O10 68.9(4) 18_445 3_555 ?
O6 cu1 O6 85.3(6) 1_555 2_555 ?
O6 cu1 O6 85.3(8) 1_555 3_555 ?
O6 cu1 O9 102.9(8) 1_555 1_555 ?
O6 cu1 O9 98.2(8) 1_555 2_555 ?
O6 cu1 O9 171.3(9) 1_555 3_555 ?
O6 cu1 O10 64.2(5) 1_555 1_555 ?
O6 cu1 O10 59.0(6) 1_555 2_555 ?
O6 cu1 O10 133.2(6) 1_555 3_555 ?
O6 cu1 O6 85.3(9) 2_555 3_555 ?
O6 cu1 O9 171.3(9) 2_555 1_555 ?
O6 cu1 O9 102.9(8) 2_555 2_555 ?
O6 cu1 O9 98.2(8) 2_555 3_555 ?
O6 cu1 O10 133.2(7) 2_555 1_555 ?
O6 cu1 O10 64.2(6) 2_555 2_555 ?
O6 cu1 O10 59.0(5) 2_555 3_555 ?
O6 cu1 O9 98.2(8) 3_555 1_555 ?
O6 cu1 O9 171.3(11) 3_555 2_555 ?
O6 cu1 O9 102.9(8) 3_555 3_555 ?
O6 cu1 O10 59.0(5) 3_555 1_555 ?
O6 cu1 O10 133.2(9) 3_555 2_555 ?
O6 cu1 O10 64.2(5) 3_555 3_555 ?
O9 cu1 O9 73.3(7) 1_555 2_555 ?
O9 cu1 O9 73.3(6) 1_555 3_555 ?
O9 cu1 O10 54.6(4) 1_555 1_555 ?
O9 cu1 O10 117.4(8) 1_555 2_555 ?
O9 cu1 O10 115.3(6) 1_555 3_555 ?
O9 cu1 O9 73.3(8) 2_555 3_555 ?
O9 cu1 O10 115.3(7) 2_555 1_555 ?
O9 cu1 O10 54.6(6) 2_555 2_555 ?
O9 cu1 O10 117.4(8) 2_555 3_555 ?
O9 cu1 O10 117.4(6) 3_555 1_555 ?
O9 cu1 O10 115.3(8) 3_555 2_555 ?
O9 cu1 O10 54.6(5) 3_555 3_555 ?
O10 cu1 O10 118.0(5) 1_555 2_555 ?
O10 cu1 O10 118.0(4) 1_555 3_555 ?
O10 cu1 O10 118.0(6) 2_555 3_555 ?
M1 V1 M1 119.97(14) 1_555 2_555 ?
M1 V1 M1 120.0(2) 1_555 3_555 ?
M1 V1 M2 64.30(15) 1_555 10_554 ?
M1 V1 M2 159.42(18) 1_555 11_444 ?
M1 V1 M2 58.76(13) 1_555 12_454 ?
M1 V1 M3 66.33(15) 1_555 10_554 ?
M1 V1 M3 139.81(18) 1_555 11_444 ?
M1 V1 M3 70.67(14) 1_555 12_454 ?
M1 V1 M4 89.1(7) 1_555 1_555 ?
M1 V1 O1 87.0(7) 1_555 1_555 ?
M1 V1 O1 148.7(6) 1_555 3_555 ?
M1 V1 O2 90.9(7) 1_555 4_554 ?
M1 V1 O5 83.1(3) 1_555 10_454 ?
M1 V1 O5 156.3(4) 1_555 12_444 ?
M1 V1 O10 116.0(3) 1_555 13_444 ?
M1 V1 O10 111.8(4) 1_555 14_544 ?
M1 V1 M1 120.0(2) 2_555 3_555 ?
M1 V1 M2 159.42(18) 2_555 10_554 ?
M1 V1 M2 58.76(14) 2_555 11_444 ?
M1 V1 M2 64.30(13) 2_555 12_454 ?
M1 V1 M3 139.81(19) 2_555 10_554 ?
M1 V1 M3 70.67(16) 2_555 11_444 ?
M1 V1 M3 66.33(14) 2_555 12_454 ?
M1 V1 M4 89.1(7) 2_555 1_555 ?
M1 V1 O1 148.7(6) 2_555 1_555 ?
M1 V1 O1 87.0(6) 2_555 2_555 ?
M1 V1 O2 90.9(7) 2_555 4_554 ?
M1 V1 O5 156.3(4) 2_555 11_554 ?
M1 V1 O5 83.1(4) 2_555 12_444 ?
M1 V1 O10 116.0(4) 2_555 14_544 ?
M1 V1 O10 111.8(3) 2_555 15_554 ?
M1 V1 M2 58.76(13) 3_555 10_554 ?
M1 V1 M2 64.30(14) 3_555 11_444 ?
M1 V1 M2 159.4(3) 3_555 12_454 ?
M1 V1 M3 70.67(16) 3_555 10_554 ?
M1 V1 M3 66.33(16) 3_555 11_444 ?
M1 V1 M3 139.8(2) 3_555 12_454 ?
M1 V1 M4 89.1(7) 3_555 1_555 ?
M1 V1 O1 148.7(9) 3_555 2_555 ?
M1 V1 O1 87.0(6) 3_555 3_555 ?
M1 V1 O2 90.9(7) 3_555 4_554 ?
M1 V1 O5 156.3(5) 3_555 10_454 ?
M1 V1 O5 83.1(3) 3_555 11_554 ?
M1 V1 O10 111.8(4) 3_555 13_444 ?
M1 V1 O10 116.0(5) 3_555 15_554 ?
M2 V1 M2 109.49(13) 10_554 11_444 ?
M2 V1 M2 109.49(20) 10_554 12_454 ?
M2 V1 M3 60.72(15) 10_554 10_554 ?
M2 V1 M3 120.48(17) 10_554 11_444 ?
M2 V1 M3 129.6(2) 10_554 12_454 ?
M2 V1 M4 70.5(6) 10_554 1_555 ?
M2 V1 O1 90.3(7) 10_554 2_555 ?
M2 V1 O1 130.5(5) 10_554 3_555 ?
M2 V1 O2 109.5(8) 10_554 4_554 ?
M2 V1 O5 144.7(5) 10_554 10_454 ?
M2 V1 O5 96.2(3) 10_554 12_444 ?
M2 V1 O10 161.1(4) 10_554 13_444 ?
M2 V1 O10 76.5(3) 10_554 14_544 ?
M2 V1 O10 84.1(4) 10_554 15_554 ?
M2 V1 M2 109.49(19) 11_444 12_454 ?
M2 V1 M3 129.60(18) 11_444 10_554 ?
M2 V1 M3 60.72(14) 11_444 11_444 ?
M2 V1 M3 120.5(2) 11_444 12_454 ?
M2 V1 M4 70.5(6) 11_444 1_555 ?
M2 V1 O1 90.3(5) 11_444 1_555 ?
M2 V1 O1 130.5(7) 11_444 2_555 ?
M2 V1 O2 109.5(8) 11_444 4_554 ?
M2 V1 O5 96.2(4) 11_444 10_454 ?
M2 V1 O5 144.7(3) 11_444 11_554 ?
M2 V1 O10 76.5(3) 11_444 13_444 ?
M2 V1 O10 84.1(3) 11_444 14_544 ?
M2 V1 O10 161.1(4) 11_444 15_554 ?
M2 V1 M3 120.5(2) 12_454 10_554 ?
M2 V1 M3 129.6(2) 12_454 11_444 ?
M2 V1 M3 60.72(16) 12_454 12_454 ?
M2 V1 M4 70.5(6) 12_454 1_555 ?
M2 V1 O1 130.5(8) 12_454 1_555 ?
M2 V1 O1 90.3(6) 12_454 3_555 ?
M2 V1 O2 109.5(8) 12_454 4_554 ?
M2 V1 O5 96.2(4) 12_454 11_554 ?
M2 V1 O5 144.7(5) 12_454 12_444 ?
M2 V1 O10 84.1(3) 12_454 13_444 ?
M2 V1 O10 161.1(5) 12_454 14_544 ?
M2 V1 O10 76.5(3) 12_454 15_554 ?
M3 V1 M3 81.62(13) 10_554 11_444 ?
M3 V1 M3 81.62(18) 10_554 12_454 ?
M3 V1 M4 131.0(10) 10_554 1_555 ?
M3 V1 O1 62.9(5) 10_554 1_555 ?
M3 V1 O1 99.8(7) 10_554 2_555 ?
M3 V1 O1 143.6(6) 10_554 3_555 ?
M3 V1 O2 49.0(6) 10_554 4_554 ?
M3 V1 O5 119.5(5) 10_554 10_454 ?
M3 V1 O5 93.0(3) 10_554 12_444 ?
M3 V1 O10 101.3(3) 10_554 13_444 ?
M3 V1 O10 45.8(3) 10_554 14_544 ?
M3 V1 O10 45.4(3) 10_554 15_554 ?
M3 V1 M3 81.62(17) 11_444 12_454 ?
M3 V1 M4 131.0(10) 11_444 1_555 ?
M3 V1 O1 99.8(6) 11_444 1_555 ?
M3 V1 O1 143.6(8) 11_444 2_555 ?
M3 V1 O1 62.9(5) 11_444 3_555 ?
M3 V1 O2 49.0(6) 11_444 4_554 ?
M3 V1 O5 93.0(4) 11_444 10_454 ?
M3 V1 O5 119.5(3) 11_444 11_554 ?
M3 V1 O10 45.8(3) 11_444 13_444 ?
M3 V1 O10 45.4(3) 11_444 14_544 ?
M3 V1 O10 101.3(4) 11_444 15_554 ?
M3 V1 M4 131.0(10) 12_454 1_555 ?
M3 V1 O1 143.6(8) 12_454 1_555 ?
M3 V1 O1 62.9(6) 12_454 2_555 ?
M3 V1 O1 99.8(6) 12_454 3_555 ?
M3 V1 O2 49.0(6) 12_454 4_554 ?
M3 V1 O5 93.0(4) 12_454 11_554 ?
M3 V1 O5 119.5(4) 12_454 12_444 ?
M3 V1 O10 45.4(2) 12_454 13_444 ?
M3 V1 O10 101.3(5) 12_454 14_544 ?
M3 V1 O10 45.8(2) 12_454 15_554 ?
M4 V1 O1 74.7(11) 1_555 1_555 ?
M4 V1 O1 74.7(11) 1_555 2_555 ?
M4 V1 O1 74.7(10) 1_555 3_555 ?
M4 V1 O2 180.0(19) 1_555 4_554 ?
M4 V1 O5 97.0(8) 1_555 10_454 ?
M4 V1 O5 97.0(8) 1_555 11_554 ?
M4 V1 O5 97.0(8) 1_555 12_444 ?
M4 V1 O10 127.7(10) 1_555 13_444 ?
M4 V1 O10 127.7(10) 1_555 14_544 ?
M4 V1 O10 127.7(10) 1_555 15_554 ?
O1 V1 O1 113.3(13) 1_555 2_555 ?
O1 V1 O1 113.3(8) 1_555 3_555 ?
O1 V1 O2 105.3(12) 1_555 4_554 ?
O1 V1 O5 167.2(10) 1_555 10_454 ?
O1 V1 O5 54.4(6) 1_555 11_554 ?
O1 V1 O5 72.8(6) 1_555 12_444 ?
O1 V1 O10 145.4(8) 1_555 13_444 ?
O1 V1 O10 60.0(7) 1_555 14_544 ?
O1 V1 O10 99.2(9) 1_555 15_554 ?
O1 V1 O1 113.3(11) 2_555 3_555 ?
O1 V1 O2 105.3(13) 2_555 4_554 ?
O1 V1 O5 54.4(7) 2_555 10_454 ?
O1 V1 O5 72.8(7) 2_555 11_554 ?
O1 V1 O5 167.2(10) 2_555 12_444 ?
O1 V1 O10 99.2(7) 2_555 13_444 ?
O1 V1 O10 145.4(11) 2_555 14_544 ?
O1 V1 O10 60.0(7) 2_555 15_554 ?
O1 V1 O2 105.3(12) 3_555 4_554 ?
O1 V1 O5 72.8(8) 3_555 10_454 ?
O1 V1 O5 167.2(7) 3_555 11_554 ?
O1 V1 O5 54.4(7) 3_555 12_444 ?
O1 V1 O10 60.0(6) 3_555 13_444 ?
O1 V1 O10 99.2(7) 3_555 14_544 ?
O1 V1 O10 145.4(8) 3_555 15_554 ?
O2 V1 O5 83.0(9) 4_554 10_454 ?
O2 V1 O5 83.0(7) 4_554 11_554 ?
O2 V1 O5 83.0(8) 4_554 12_444 ?
O2 V1 O10 52.3(7) 4_554 13_444 ?
O2 V1 O10 52.3(7) 4_554 14_544 ?
O2 V1 O10 52.3(7) 4_554 15_554 ?
O5 V1 O5 118.5(5) 10_454 11_554 ?
O5 V1 O5 118.5(6) 10_454 12_444 ?
O5 V1 O10 47.4(4) 10_454 13_444 ?
O5 V1 O10 131.5(7) 10_454 14_544 ?
O5 V1 O10 77.9(4) 10_454 15_554 ?
O5 V1 O5 118.5(4) 11_554 12_444 ?
O5 V1 O10 131.5(4) 11_554 13_444 ?
O5 V1 O10 77.9(4) 11_554 14_544 ?
O5 V1 O10 47.4(3) 11_554 15_554 ?
O5 V1 O10 77.9(5) 12_444 13_444 ?
O5 V1 O10 47.4(3) 12_444 14_544 ?
O5 V1 O10 131.5(6) 12_444 15_554 ?
O10 V1 O10 86.6(5) 13_444 14_544 ?
O10 V1 O10 86.6(4) 13_444 15_554 ?
O10 V1 O10 86.6(5) 14_544 15_554 ?
M1 V2 M1 82.5(2) 17_545 18_555 ?
M1 V2 M2 109.1(3) 17_545 1_555 ?
M1 V2 M2 68.86(18) 17_545 3_555 ?
M1 V2 M2 108.4(3) 17_545 10_554 ?
M1 V2 M3 151.2(3) 17_545 1_555 ?
M1 V2 M3 74.20(19) 17_545 3_555 ?
M1 V2 M4 144.3(6) 17_545 1_555 ?
M1 V2 M5 65.68(18) 17_545 10_554 ?
M1 V2 cu1 65.68(18) 17_545 10_554 ?
M1 V2 O3 113.0(7) 17_545 1_555 ?
M1 V2 O4 136.3(11) 17_545 1_555 ?
M1 V2 O4 96.5(4) 17_545 3_555 ?
M1 V2 O5 49.6(6) 17_545 1_555 ?
M1 V2 O6 54.4(6) 17_545 10_554 ?
M1 V2 O7 140.7(5) 17_545 11_554 ?
M1 V2 O8 70.0(4) 17_545 10_554 ?
M1 V2 O9 81.0(4) 17_545 1_555 ?
M1 V2 O10 113.0(5) 17_545 11_554 ?
M1 V2 M2 60.94(16) 18_555 1_555 ?
M1 V2 M2 113.08(17) 18_555 3_555 ?
M1 V2 M2 106.9(2) 18_555 10_554 ?
M1 V2 M3 68.74(17) 18_555 1_555 ?
M1 V2 M3 156.5(2) 18_555 3_555 ?
M1 V2 M4 133.2(5) 18_555 1_555 ?
M1 V2 M5 63.05(16) 18_555 10_554 ?
M1 V2 cu1 63.05(16) 18_555 10_554 ?
M1 V2 O3 136.3(6) 18_555 1_555 ?
M1 V2 O4 69.7(7) 18_555 1_555 ?
M1 V2 O4 146.6(4) 18_555 3_555 ?
M1 V2 O5 118.0(6) 18_555 1_555 ?
M1 V2 O7 82.0(3) 18_555 11_554 ?
M1 V2 O9 80.0(3) 18_555 1_555 ?
M1 V2 O10 112.8(5) 18_555 10_554 ?
M2 V2 M2 73.38(18) 1_555 3_555 ?
M2 V2 M2 138.2(3) 1_555 10_554 ?
M2 V2 M3 57.53(17) 1_555 1_555 ?
M2 V2 M3 130.0(2) 1_555 3_555 ?
M2 V2 M4 93.6(6) 1_555 1_555 ?
M2 V2 M5 123.9(2) 1_555 10_554 ?
M2 V2 cu1 123.9(2) 1_555 10_554 ?
M2 V2 O3 136.0(7) 1_555 1_555 ?
M2 V2 O4 88.5(3) 1_555 3_555 ?
M2 V2 O5 96.1(7) 1_555 1_555 ?
M2 V2 O6 102.1(8) 1_555 10_554 ?
M2 V2 O7 94.3(4) 1_555 11_554 ?
M2 V2 O10 148.9(5) 1_555 10_554 ?
M2 V2 O10 74.8(3) 1_555 11_554 ?
M2 V2 M2 138.8(2) 3_555 10_554 ?
M2 V2 M3 122.4(2) 3_555 1_555 ?
M2 V2 M3 61.34(17) 3_555 3_555 ?
M2 V2 M4 93.0(6) 3_555 1_555 ?
M2 V2 M5 134.50(19) 3_555 10_554 ?
M2 V2 cu1 134.50(19) 3_555 10_554 ?
M2 V2 O3 110.6(7) 3_555 1_555 ?
M2 V2 O4 91.4(8) 3_555 1_555 ?
M2 V2 O6 118.2(6) 3_555 10_554 ?
M2 V2 O7 150.1(4) 3_555 11_554 ?
M2 V2 O8 76.8(3) 3_555 10_554 ?
M2 V2 O10 83.3(4) 3_555 10_554 ?
M2 V2 O10 146.5(4) 3_555 11_554 ?
M2 V2 M3 80.65(20) 10_554 1_555 ?
M2 V2 M3 78.12(18) 10_554 3_555 ?
M2 V2 M4 64.9(3) 10_554 1_555 ?
M2 V2 M5 58.91(16) 10_554 10_554 ?
M2 V2 cu1 58.91(16) 10_554 10_554 ?
M2 V2 O4 111.6(9) 10_554 1_555 ?
M2 V2 O4 105.0(3) 10_554 3_555 ?
M2 V2 O5 122.4(7) 10_554 1_555 ?
M2 V2 O6 85.1(6) 10_554 10_554 ?
M2 V2 O8 142.9(4) 10_554 10_554 ?
M2 V2 O9 168.8(4) 10_554 1_555 ?
M2 V2 O10 72.5(4) 10_554 10_554 ?
M2 V2 O10 74.0(3) 10_554 11_554 ?
M3 V2 M3 134.5(2) 1_555 3_555 ?
M3 V2 M4 64.5(3) 1_555 1_555 ?
M3 V2 M5 99.22(16) 1_555 10_554 ?
M3 V2 cu1 99.22(16) 1_555 10_554 ?
M3 V2 O3 88.8(7) 1_555 1_555 ?
M3 V2 O4 107.6(4) 1_555 3_555 ?
M3 V2 O5 147.3(8) 1_555 1_555 ?
M3 V2 O6 100.9(8) 1_555 10_554 ?
M3 V2 O8 86.3(4) 1_555 10_554 ?
M3 V2 O9 94.1(4) 1_555 1_555 ?
M3 V2 O10 152.4(5) 1_555 10_554 ?
M3 V2 M4 70.1(3) 3_555 1_555 ?
M3 V2 M5 103.36(13) 3_555 10_554 ?
M3 V2 cu1 103.36(13) 3_555 10_554 ?
M3 V2 O3 54.6(5) 3_555 1_555 ?
M3 V2 O4 130.8(10) 3_555 1_555 ?
M3 V2 O5 46.7(5) 3_555 1_555 ?
M3 V2 O6 116.7(6) 3_555 10_554 ?
M3 V2 O7 114.3(4) 3_555 11_554 ?
M3 V2 O8 132.3(4) 3_555 10_554 ?
M3 V2 O9 99.1(4) 3_555 1_555 ?
M3 V2 O10 45.8(3) 3_555 10_554 ?
M3 V2 O10 152.1(5) 3_555 11_554 ?
M4 V2 M5 123.4(3) 1_555 10_554 ?
M4 V2 cu1 123.4(3) 1_555 10_554 ?
M4 V2 O4 71.6(10) 1_555 1_555 ?
M4 V2 O4 55.8(5) 1_555 3_555 ?
M4 V2 O5 102.2(10) 1_555 1_555 ?
M4 V2 O6 147.8(10) 1_555 10_554 ?
M4 V2 O7 60.0(4) 1_555 11_554 ?
M4 V2 O8 137.6(8) 1_555 10_554 ?
M4 V2 O9 103.9(8) 1_555 1_555 ?
M4 V2 O10 108.1(5) 1_555 10_554 ?
M4 V2 O10 99.2(4) 1_555 11_554 ?
M5 V2 O3 85.7(5) 10_554 1_555 ?
M5 V2 O4 123.4(9) 10_554 1_555 ?
M5 V2 O4 146.1(3) 10_554 3_555 ?
M5 V2 O5 112.4(6) 10_554 1_555 ?
M5 V2 O7 75.0(3) 10_554 11_554 ?
M5 V2 O8 89.6(4) 10_554 10_554 ?
M5 V2 O9 132.1(4) 10_554 1_555 ?
M5 V2 O10 61.4(3) 10_554 10_554 ?
M5 V2 O10 60.2(3) 10_554 11_554 ?
cu1 V2 O3 85.7(5) 10_554 1_555 ?
cu1 V2 O4 123.4(9) 10_554 1_555 ?
cu1 V2 O4 146.1(3) 10_554 3_555 ?
cu1 V2 O5 112.4(6) 10_554 1_555 ?
cu1 V2 O7 75.0(3) 10_554 11_554 ?
cu1 V2 O8 89.6(4) 10_554 10_554 ?
cu1 V2 O9 132.1(4) 10_554 1_555 ?
cu1 V2 O10 61.4(3) 10_554 10_554 ?
cu1 V2 O10 60.2(3) 10_554 11_554 ?
O3 V2 O4 110.4(13) 1_555 1_555 ?
O3 V2 O4 74.8(6) 1_555 3_555 ?
O3 V2 O5 101.3(5) 1_555 1_555 ?
O3 V2 O6 112.2(10) 1_555 10_554 ?
O3 V2 O7 59.9(7) 1_555 11_554 ?
O3 V2 O8 172.6(9) 1_555 10_554 ?
O3 V2 O9 140.7(4) 1_555 1_555 ?
O3 V2 O10 71.3(8) 1_555 10_554 ?
O3 V2 O10 99.5(7) 1_555 11_554 ?
O4 V2 O4 89.7(9) 1_555 3_555 ?
O4 V2 O5 116.4(7) 1_555 1_555 ?
O4 V2 O6 112.3(15) 1_555 10_554 ?
O4 V2 O7 69.1(8) 1_555 11_554 ?
O4 V2 O8 67.6(8) 1_555 10_554 ?
O4 V2 O9 61.9(8) 1_555 1_555 ?
O4 V2 O10 174.7(13) 1_555 10_554 ?
O4 V2 O10 63.7(8) 1_555 11_554 ?
O4 V2 O5 47.7(6) 3_555 1_555 ?
O4 V2 O6 150.9(8) 3_555 10_554 ?
O4 V2 O7 115.8(5) 3_555 11_554 ?
O4 V2 O8 112.0(4) 3_555 10_554 ?
O4 V2 O9 67.0(4) 3_555 1_555 ?
O4 V2 O10 85.9(5) 3_555 10_554 ?
O4 V2 O10 149.4(5) 3_555 11_554 ?
O5 V2 O6 103.7(9) 1_555 10_554 ?
O5 V2 O7 160.0(9) 1_555 11_554 ?
O5 V2 O8 85.8(7) 1_555 10_554 ?
O5 V2 O9 58.7(7) 1_555 1_555 ?
O5 V2 O10 58.4(7) 1_555 10_554 ?
O5 V2 O10 157.2(9) 1_555 11_554 ?
O6 V2 O7 90.7(9) 10_554 11_554 ?
O6 V2 O8 63.4(7) 10_554 10_554 ?
O6 V2 O9 105.7(8) 10_554 1_555 ?
O6 V2 O10 70.9(8) 10_554 10_554 ?
O6 V2 O10 59.4(7) 10_554 11_554 ?
O7 V2 O8 113.3(5) 11_554 10_554 ?
O7 V2 O9 130.9(5) 11_554 1_555 ?
O7 V2 O10 115.6(6) 11_554 10_554 ?
O8 V2 O9 45.5(3) 10_554 1_555 ?
O8 V2 O10 111.3(6) 10_554 10_554 ?
O8 V2 O10 73.1(4) 10_554 11_554 ?
O9 V2 O10 113.5(6) 1_555 10_554 ?
O9 V2 O10 108.5(5) 1_555 11_554 ?
O10 V2 O10 121.3(6) 10_554 11_554 ?
M1 V3 M1 144.2(3) 8_555 17_545 ?
M1 V3 M2 103.4(2) 8_555 1_555 ?
M1 V3 M2 108.1(2) 8_555 3_555 ?
M1 V3 M3 70.2(2) 8_555 17_545 ?
M1 V3 M3 64.58(16) 8_555 18_555 ?
M1 V3 M5 59.32(16) 8_555 1_555 ?
M1 V3 cu1 59.32(16) 8_555 1_555 ?
M1 V3 O2 66.7(3) 8_555 10_554 ?
M1 V3 O3 68.1(3) 8_555 16_555 ?
M1 V3 O4 142.5(4) 8_555 1_555 ?
M1 V3 O5 150.7(4) 8_555 1_555 ?
M1 V3 O7 110.1(7) 8_555 1_555 ?
M1 V3 O8 117.6(6) 8_555 10_554 ?
M1 V3 O8 113.3(4) 8_555 12_554 ?
M1 V3 O9 93.9(6) 8_555 1_555 ?
M1 V3 M2 112.4(3) 17_545 1_555 ?
M1 V3 M2 71.50(18) 17_545 3_555 ?
M1 V3 M3 74.5(2) 17_545 17_545 ?
M1 V3 M3 119.5(2) 17_545 18_555 ?
M1 V3 M5 136.0(2) 17_545 1_555 ?
M1 V3 cu1 136.0(2) 17_545 1_555 ?
M1 V3 O2 92.0(4) 17_545 10_554 ?
M1 V3 O3 143.3(5) 17_545 16_555 ?
M1 V3 O4 72.6(4) 17_545 1_555 ?
M1 V3 O6 127.3(4) 17_545 3_555 ?
M1 V3 O8 84.9(7) 17_545 10_554 ?
M1 V3 O9 108.8(6) 17_545 1_555 ?
M1 V3 O10 130.8(7) 17_545 1_555 ?
M2 V3 M2 88.7(2) 1_555 3_555 ?
M2 V3 M3 170.7(3) 1_555 17_545 ?
M2 V3 M3 85.1(2) 1_555 18_555 ?
M2 V3 M5 64.46(18) 1_555 1_555 ?
M2 V3 cu1 64.46(18) 1_555 1_555 ?
M2 V3 O2 127.7(4) 1_555 10_554 ?
M2 V3 O5 81.1(4) 1_555 1_555 ?
M2 V3 O6 100.4(4) 1_555 3_555 ?
M2 V3 O7 139.7(9) 1_555 1_555 ?
M2 V3 O8 57.5(6) 1_555 10_554 ?
M2 V3 O8 140.6(6) 1_555 12_554 ?
M2 V3 O9 46.4(5) 1_555 1_555 ?
M2 V3 O10 114.5(7) 1_555 1_555 ?
M2 V3 M3 99.6(2) 3_555 17_545 ?
M2 V3 M3 168.8(2) 3_555 18_555 ?
M2 V3 M5 64.65(17) 3_555 1_555 ?
M2 V3 cu1 64.65(17) 3_555 1_555 ?
M2 V3 O2 143.6(4) 3_555 10_554 ?
M2 V3 O3 123.6(4) 3_555 16_555 ?
M2 V3 O4 70.8(3) 3_555 1_555 ?
M2 V3 O6 69.2(3) 3_555 3_555 ?
M2 V3 O7 60.3(6) 3_555 1_555 ?
M2 V3 O8 127.3(6) 3_555 10_554 ?
M2 V3 O8 93.0(4) 3_555 12_554 ?
M2 V3 O9 48.1(5) 3_555 1_555 ?
M2 V3 O10 123.1(7) 3_555 1_555 ?
M3 V3 M3 86.1(2) 17_545 18_555 ?
M3 V3 M5 115.39(19) 17_545 1_555 ?
M3 V3 cu1 115.39(19) 17_545 1_555 ?
M3 V3 O3 126.9(5) 17_545 16_555 ?
M3 V3 O4 147.1(5) 17_545 1_555 ?
M3 V3 O5 107.8(4) 17_545 1_555 ?
M3 V3 O6 79.0(4) 17_545 3_555 ?
M3 V3 O7 49.4(6) 17_545 1_555 ?
M3 V3 O8 118.8(8) 17_545 10_554 ?
M3 V3 O9 138.8(7) 17_545 1_555 ?
M3 V3 O10 57.4(6) 17_545 1_555 ?
M3 V3 M5 104.22(14) 18_555 1_555 ?
M3 V3 cu1 104.22(14) 18_555 1_555 ?
M3 V3 O3 46.7(3) 18_555 16_555 ?
M3 V3 O4 109.3(4) 18_555 1_555 ?
M3 V3 O5 144.4(4) 18_555 1_555 ?
M3 V3 O6 102.8(3) 18_555 3_555 ?
M3 V3 O7 129.3(7) 18_555 1_555 ?
M3 V3 O8 55.7(5) 18_555 10_554 ?
M3 V3 O8 97.7(5) 18_555 12_554 ?
M3 V3 O9 122.1(6) 18_555 1_555 ?
M3 V3 O10 52.4(5) 18_555 1_555 ?
M5 V3 O2 125.8(2) 1_555 10_554 ?
M5 V3 O3 67.2(3) 1_555 16_555 ?
M5 V3 O4 89.5(3) 1_555 1_555 ?
M5 V3 O5 99.1(4) 1_555 1_555 ?
M5 V3 O7 115.4(7) 1_555 1_555 ?
M5 V3 O8 119.0(6) 1_555 10_554 ?
M5 V3 O8 148.7(5) 1_555 12_554 ?
M5 V3 O10 79.4(5) 1_555 1_555 ?
cu1 V3 O2 125.8(2) 1_555 10_554 ?
cu1 V3 O3 67.2(3) 1_555 16_555 ?
cu1 V3 O4 89.5(3) 1_555 1_555 ?
cu1 V3 O5 99.1(4) 1_555 1_555 ?
cu1 V3 O7 115.4(7) 1_555 1_555 ?
cu1 V3 O8 119.0(6) 1_555 10_554 ?
cu1 V3 O8 148.7(5) 1_555 12_554 ?
cu1 V3 O10 79.4(5) 1_555 1_555 ?
O2 V3 O3 89.1(4) 10_554 16_555 ?
O2 V3 O4 136.1(6) 10_554 1_555 ?
O2 V3 O5 133.0(6) 10_554 1_555 ?
O2 V3 O6 99.4(3) 10_554 3_555 ?
O2 V3 O7 86.7(7) 10_554 1_555 ?
O2 V3 O8 81.2(8) 10_554 10_554 ?
O2 V3 O8 60.5(4) 10_554 12_554 ?
O2 V3 O9 159.1(7) 10_554 1_555 ?
O2 V3 O10 46.6(5) 10_554 1_555 ?
O3 V3 O4 81.4(4) 16_555 1_555 ?
O3 V3 O5 124.7(6) 16_555 1_555 ?
O3 V3 O6 88.5(4) 16_555 3_555 ?
O3 V3 O7 175.9(11) 16_555 1_555 ?
O3 V3 O8 59.1(7) 16_555 10_554 ?
O3 V3 O8 141.9(7) 16_555 12_554 ?
O3 V3 O9 75.6(7) 16_555 1_555 ?
O3 V3 O10 72.6(8) 16_555 1_555 ?
O4 V3 O6 122.8(5) 1_555 3_555 ?
O4 V3 O7 101.6(9) 1_555 1_555 ?
O4 V3 O8 57.2(6) 1_555 10_554 ?
O4 V3 O8 104.1(6) 1_555 12_554 ?
O4 V3 O9 56.4(6) 1_555 1_555 ?
O4 V3 O10 154.0(9) 1_555 1_555 ?
O5 V3 O6 111.8(5) 1_555 3_555 ?
O5 V3 O7 58.8(7) 1_555 1_555 ?
O5 V3 O8 89.4(7) 1_555 10_554 ?
O5 V3 O8 74.0(5) 1_555 12_554 ?
O5 V3 O9 68.0(7) 1_555 1_555 ?
O5 V3 O10 160.9(9) 1_555 1_555 ?
O6 V3 O7 92.2(8) 3_555 1_555 ?
O6 V3 O8 147.6(8) 3_555 10_554 ?
O6 V3 O8 117.0(6) 3_555 12_554 ?
O6 V3 O9 66.5(6) 3_555 1_555 ?
O6 V3 O10 56.4(6) 3_555 1_555 ?
O7 V3 O8 120.2(12) 1_555 10_554 ?
O7 V3 O9 108.4(12) 1_555 1_555 ?
O7 V3 O10 104.4(11) 1_555 1_555 ?
O8 V3 O8 91.8(9) 10_554 12_554 ?
O8 V3 O9 102.3(8) 10_554 1_555 ?
O8 V3 O10 108.1(10) 10_554 1_555 ?
O8 V3 O9 139.0(9) 12_554 1_555 ?
O8 V3 O10 97.3(9) 12_554 1_555 ?
O9 V3 O10 113.9(9) 1_555 1_555 ?
M1 O1 M2 97.6(4) 3_555 10_554 ?
M1 O1 M3 95.4(5) 3_555 10_554 ?
M1 O1 M4 116.8(9) 3_555 1_555 ?
M1 O1 V1 121.8(6) 3_555 1_555 ?
M1 O1 O1 155.0(8) 3_555 2_555 ?
M1 O1 O1 96.4(6) 3_555 3_555 ?
M1 O1 O2 103.1(6) 3_555 4_554 ?
M1 O1 O3 96.7(6) 3_555 1_555 ?
M1 O1 O4 68.4(5) 3_555 10_554 ?
M1 O1 O5 122.4(6) 3_555 11_554 ?
M1 O1 O7 144.4(6) 3_555 11_554 ?
M1 O1 O7 46.0(5) 3_555 12_444 ?
M1 O1 O10 50.5(5) 3_555 14_544 ?
M2 O1 M3 85.1(4) 10_554 10_554 ?
M2 O1 M4 95.6(7) 10_554 1_555 ?
M2 O1 V1 140.3(5) 10_554 1_555 ?
M2 O1 O1 107.3(6) 10_554 2_555 ?
M2 O1 O1 156.7(5) 10_554 3_555 ?
M2 O1 O2 134.2(7) 10_554 4_554 ?
M2 O1 O3 50.5(4) 10_554 1_555 ?
M2 O1 O4 51.7(5) 10_554 10_554 ?
M2 O1 O5 49.1(4) 10_554 11_554 ?
M2 O1 O5 138.1(5) 10_554 12_444 ?
M2 O1 O7 48.4(4) 10_554 11_554 ?
M2 O1 O7 102.8(5) 10_554 12_444 ?
M2 O1 O8 59.5(5) 10_554 13_544 ?
M2 O1 O10 114.4(6) 10_554 14_544 ?
M3 O1 M4 147.2(10) 10_554 1_555 ?
M3 O1 V1 86.9(5) 10_554 1_555 ?
M3 O1 O1 87.0(6) 10_554 2_555 ?
M3 O1 O1 112.0(5) 10_554 3_555 ?
M3 O1 O2 52.9(5) 10_554 4_554 ?
M3 O1 O3 135.1(6) 10_554 1_555 ?
M3 O1 O4 49.5(4) 10_554 10_554 ?
M3 O1 O5 45.9(4) 10_554 11_554 ?
M3 O1 O5 102.1(4) 10_554 12_444 ?
M3 O1 O7 92.3(5) 10_554 11_554 ?
M3 O1 O7 141.0(5) 10_554 12_444 ?
M3 O1 O8 112.0(6) 10_554 13_544 ?
M3 O1 O10 52.6(5) 10_554 14_544 ?
M4 O1 V1 71.8(11) 1_555 1_555 ?
M4 O1 O1 61.4(8) 1_555 2_555 ?
M4 O1 O1 61.4(7) 1_555 3_555 ?
M4 O1 O2 110.1(13) 1_555 4_554 ?
M4 O1 O3 50.9(6) 1_555 1_555 ?
M4 O1 O4 146.6(10) 1_555 10_554 ?
M4 O1 O5 112.6(8) 1_555 11_554 ?
M4 O1 O5 99.1(8) 1_555 12_444 ?
M4 O1 O7 65.3(6) 1_555 11_554 ?
M4 O1 O7 70.8(6) 1_555 12_444 ?
M4 O1 O8 96.1(8) 1_555 13_544 ?
M4 O1 O10 147.8(11) 1_555 14_544 ?
V1 O1 O3 121.4(7) 1_555 1_555 ?
V1 O1 O4 136.3(8) 1_555 10_554 ?
V1 O1 O5 100.1(6) 1_555 11_554 ?
V1 O1 O5 81.5(6) 1_555 12_444 ?
V1 O1 O7 93.3(6) 1_555 11_554 ?
V1 O1 O7 107.7(7) 1_555 12_444 ?
V1 O1 O8 156.0(10) 1_555 13_544 ?
V1 O1 O10 90.4(7) 1_555 14_544 ?
O1 O1 O1 60.0(6) 2_555 3_555 ?
O1 O1 O2 59.1(7) 2_555 4_554 ?
O1 O1 O3 99.0(7) 2_555 1_555 ?
O1 O1 O4 128.4(8) 2_555 10_554 ?
O1 O1 O5 76.4(6) 2_555 11_554 ?
O1 O1 O5 114.1(7) 2_555 12_444 ?
O1 O1 O7 60.0(5) 2_555 11_554 ?
O1 O1 O7 124.9(8) 2_555 12_444 ?
O1 O1 O8 154.1(10) 2_555 13_544 ?
O1 O1 O10 116.0(8) 2_555 14_544 ?
O1 O1 O2 59.1(6) 3_555 4_554 ?
O1 O1 O3 109.4(6) 3_555 1_555 ?
O1 O1 O4 151.6(7) 3_555 10_554 ?
O1 O1 O5 133.4(5) 3_555 11_554 ?
O1 O1 O5 56.2(5) 3_555 12_444 ?
O1 O1 O7 112.7(5) 3_555 11_554 ?
O1 O1 O7 74.4(6) 3_555 12_444 ?
O1 O1 O8 122.7(8) 3_555 13_544 ?
O1 O1 O10 88.9(6) 3_555 14_544 ?
O2 O1 O3 157.9(9) 4_554 1_555 ?
O2 O1 O4 99.8(7) 4_554 10_554 ?
O2 O1 O5 85.6(6) 4_554 11_554 ?
O2 O1 O5 75.6(5) 4_554 12_444 ?
O2 O1 O7 109.3(7) 4_554 11_554 ?
O2 O1 O7 121.0(8) 4_554 12_444 ?
O2 O1 O8 146.5(9) 4_554 13_544 ?
O2 O1 O10 56.9(6) 4_554 14_544 ?
O3 O1 O4 96.5(6) 1_555 10_554 ?
O3 O1 O5 92.1(5) 1_555 11_554 ?
O3 O1 O5 115.2(5) 1_555 12_444 ?
O3 O1 O7 55.3(4) 1_555 11_554 ?
O3 O1 O7 67.5(5) 1_555 12_444 ?
O3 O1 O8 55.2(6) 1_555 13_544 ?
O3 O1 O10 145.0(7) 1_555 14_544 ?
O4 O1 O5 54.0(5) 10_554 11_554 ?
O4 O1 O5 102.6(5) 10_554 12_444 ?
O4 O1 O7 91.3(6) 10_554 11_554 ?
O4 O1 O7 106.5(6) 10_554 12_444 ?
O4 O1 O8 63.5(6) 10_554 13_544 ?
O4 O1 O10 62.9(5) 10_554 14_544 ?
O5 O1 O5 147.3(5) 11_554 12_444 ?
O5 O1 O7 48.1(4) 11_554 11_554 ?
O5 O1 O7 151.3(6) 11_554 12_444 ?
O5 O1 O8 103.7(7) 11_554 13_544 ?
O5 O1 O10 96.5(6) 11_554 14_544 ?
O5 O1 O7 164.3(5) 12_444 11_554 ?
O5 O1 O7 47.7(4) 12_444 12_444 ?
O5 O1 O8 80.0(6) 12_444 13_544 ?
O5 O1 O10 50.8(4) 12_444 14_544 ?
O7 O1 O7 121.6(6) 11_554 12_444 ?
O7 O1 O8 100.4(7) 11_554 13_544 ?
O7 O1 O10 144.5(7) 11_554 14_544 ?
O7 O1 O8 48.3(5) 12_444 13_544 ?
O7 O1 O10 90.5(6) 12_444 14_544 ?
O8 O1 O10 89.8(7) 13_544 14_544 ?
M3 O2 M3 117.2(2) 7_445 8_555 ?
M3 O2 M3 117.2(3) 7_445 9_455 ?
M3 O2 V1 99.7(6) 7_445 4_555 ?
M3 O2 V3 136.5(3) 7_445 16_555 ?
M3 O2 V3 58.1(2) 7_445 17_545 ?
M3 O2 V3 61.5(2) 7_445 18_445 ?
M3 O2 O1 68.3(5) 7_445 4_555 ?
M3 O2 O1 97.7(6) 7_445 5_555 ?
M3 O2 O1 130.0(6) 7_445 6_555 ?
M3 O2 O7 122.9(4) 7_445 16_555 ?
M3 O2 O7 87.1(5) 7_445 18_445 ?
M3 O2 O8 115.8(5) 7_445 1_555 ?
M3 O2 O8 45.7(4) 7_445 2_555 ?
M3 O2 O8 83.4(4) 7_445 3_555 ?
M3 O2 O10 163.5(5) 7_445 16_555 ?
M3 O2 O10 59.6(4) 7_445 17_545 ?
M3 O2 O10 59.1(4) 7_445 18_445 ?
M3 O2 M3 117.2(3) 8_555 9_455 ?
M3 O2 V1 99.7(7) 8_555 4_555 ?
M3 O2 V3 58.1(2) 8_555 16_555 ?
M3 O2 V3 61.5(2) 8_555 17_545 ?
M3 O2 V3 136.5(3) 8_555 18_445 ?
M3 O2 O1 97.7(5) 8_555 4_555 ?
M3 O2 O1 130.0(6) 8_555 5_555 ?
M3 O2 O1 68.3(5) 8_555 6_555 ?
M3 O2 O7 87.1(4) 8_555 17_545 ?
M3 O2 O7 122.9(5) 8_555 18_445 ?
M3 O2 O8 83.4(5) 8_555 1_555 ?
M3 O2 O8 115.8(5) 8_555 2_555 ?
M3 O2 O8 45.7(4) 8_555 3_555 ?
M3 O2 O10 59.6(4) 8_555 16_555 ?
M3 O2 O10 59.1(4) 8_555 17_545 ?
M3 O2 O10 163.5(5) 8_555 18_445 ?
M3 O2 V1 99.7(7) 9_455 4_555 ?
M3 O2 V3 61.5(2) 9_455 16_555 ?
M3 O2 V3 136.5(3) 9_455 17_545 ?
M3 O2 V3 58.1(2) 9_455 18_445 ?
M3 O2 O1 130.0(7) 9_455 4_555 ?
M3 O2 O1 68.3(5) 9_455 5_555 ?
M3 O2 O1 97.7(6) 9_455 6_555 ?
M3 O2 O7 87.1(4) 9_455 16_555 ?
M3 O2 O7 122.9(5) 9_455 17_545 ?
M3 O2 O8 45.7(4) 9_455 1_555 ?
M3 O2 O8 83.4(4) 9_455 2_555 ?
M3 O2 O8 115.8(6) 9_455 3_555 ?
M3 O2 O10 59.1(3) 9_455 16_555 ?
M3 O2 O10 163.5(7) 9_455 17_545 ?
M3 O2 O10 59.6(3) 9_455 18_445 ?
V1 O2 V3 123.8(7) 4_555 16_555 ?
V1 O2 V3 123.8(7) 4_555 17_545 ?
V1 O2 V3 123.8(7) 4_555 18_445 ?
V1 O2 O7 127.8(8) 4_555 16_555 ?
V1 O2 O7 127.8(8) 4_555 17_545 ?
V1 O2 O7 127.8(8) 4_555 18_445 ?
V1 O2 O8 138.4(9) 4_555 1_555 ?
V1 O2 O8 138.4(8) 4_555 2_555 ?
V1 O2 O8 138.4(9) 4_555 3_555 ?
V1 O2 O10 96.8(8) 4_555 16_555 ?
V1 O2 O10 96.8(9) 4_555 17_545 ?
V1 O2 O10 96.8(8) 4_555 18_445 ?
V3 O2 V3 92.0(3) 16_555 17_545 ?
V3 O2 V3 92.0(3) 16_555 18_445 ?
V3 O2 O1 149.8(6) 16_555 4_555 ?
V3 O2 O1 117.9(6) 16_555 5_555 ?
V3 O2 O1 90.7(5) 16_555 6_555 ?
V3 O2 O7 103.7(4) 16_555 17_545 ?
V3 O2 O7 68.9(4) 16_555 18_445 ?
V3 O2 O8 94.4(4) 16_555 2_555 ?
V3 O2 O8 63.5(4) 16_555 3_555 ?
V3 O2 O10 108.4(5) 16_555 17_545 ?
V3 O2 O10 112.1(4) 16_555 18_445 ?
V3 O2 V3 92.0(3) 17_545 18_445 ?
V3 O2 O1 90.7(6) 17_545 4_555 ?
V3 O2 O1 149.8(7) 17_545 5_555 ?
V3 O2 O1 117.9(6) 17_545 6_555 ?
V3 O2 O7 68.9(3) 17_545 16_555 ?
V3 O2 O7 103.7(5) 17_545 18_445 ?
V3 O2 O8 94.4(5) 17_545 1_555 ?
V3 O2 O8 63.5(4) 17_545 2_555 ?
V3 O2 O10 112.1(5) 17_545 16_555 ?
V3 O2 O10 108.4(5) 17_545 18_445 ?
V3 O2 O1 117.9(6) 18_445 4_555 ?
V3 O2 O1 90.7(5) 18_445 5_555 ?
V3 O2 O1 149.8(6) 18_445 6_555 ?
V3 O2 O7 103.7(4) 18_445 16_555 ?
V3 O2 O7 68.9(4) 18_445 17_545 ?
V3 O2 O8 63.5(4) 18_445 1_555 ?
V3 O2 O8 94.4(5) 18_445 3_555 ?
V3 O2 O10 108.4(4) 18_445 16_555 ?
V3 O2 O10 112.1(5) 18_445 17_545 ?
O1 O2 O1 61.8(7) 4_555 5_555 ?
O1 O2 O1 61.8(7) 4_555 6_555 ?
O1 O2 O7 134.4(7) 4_555 16_555 ?
O1 O2 O7 91.5(6) 4_555 17_545 ?
O1 O2 O7 139.1(8) 4_555 18_445 ?
O1 O2 O8 174.7(8) 4_555 1_555 ?
O1 O2 O8 113.6(7) 4_555 2_555 ?
O1 O2 O8 114.2(7) 4_555 3_555 ?
O1 O2 O10 127.3(8) 4_555 16_555 ?
O1 O2 O10 65.6(6) 4_555 17_545 ?
O1 O2 O10 95.5(7) 4_555 18_445 ?
O1 O2 O1 61.8(6) 5_555 6_555 ?
O1 O2 O7 139.1(7) 5_555 16_555 ?
O1 O2 O7 134.4(7) 5_555 17_545 ?
O1 O2 O7 91.5(6) 5_555 18_445 ?
O1 O2 O8 113.6(7) 5_555 1_555 ?
O1 O2 O8 114.2(7) 5_555 2_555 ?
O1 O2 O8 174.7(8) 5_555 3_555 ?
O1 O2 O10 95.5(6) 5_555 16_555 ?
O1 O2 O10 127.3(9) 5_555 17_545 ?
O1 O2 O10 65.6(6) 5_555 18_445 ?
O1 O2 O7 91.5(6) 6_555 16_555 ?
O1 O2 O7 139.1(7) 6_555 17_545 ?
O1 O2 O7 134.4(7) 6_555 18_445 ?
O1 O2 O8 114.2(7) 6_555 1_555 ?
O1 O2 O8 174.7(7) 6_555 2_555 ?
O1 O2 O8 113.6(7) 6_555 3_555 ?
O1 O2 O10 65.6(6) 6_555 16_555 ?
O1 O2 O10 95.5(7) 6_555 17_545 ?
O1 O2 O10 127.3(6) 6_555 18_445 ?
O7 O2 O7 86.3(4) 16_555 17_545 ?
O7 O2 O7 86.3(5) 16_555 18_445 ?
O7 O2 O8 47.0(4) 16_555 1_555 ?
O7 O2 O8 93.7(4) 16_555 2_555 ?
O7 O2 O10 82.6(5) 16_555 17_545 ?
O7 O2 O10 129.2(5) 16_555 18_445 ?
O7 O2 O7 86.3(5) 17_545 18_445 ?
O7 O2 O8 93.7(6) 17_545 1_555 ?
O7 O2 O8 47.0(4) 17_545 3_555 ?
O7 O2 O10 129.2(6) 17_545 16_555 ?
O7 O2 O10 82.6(5) 17_545 18_445 ?
O7 O2 O8 47.0(4) 18_445 2_555 ?
O7 O2 O8 93.7(6) 18_445 3_555 ?
O7 O2 O10 82.6(5) 18_445 16_555 ?
O7 O2 O10 129.2(7) 18_445 17_545 ?
O8 O2 O8 70.2(5) 1_555 2_555 ?
O8 O2 O8 70.2(6) 1_555 3_555 ?
O8 O2 O10 49.0(5) 1_555 16_555 ?
O8 O2 O10 119.1(8) 1_555 17_545 ?
O8 O2 O10 84.4(5) 1_555 18_445 ?
O8 O2 O8 70.2(5) 2_555 3_555 ?
O8 O2 O10 119.1(6) 2_555 16_555 ?
O8 O2 O10 84.4(6) 2_555 17_545 ?
O8 O2 O10 49.0(4) 2_555 18_445 ?
O8 O2 O10 84.4(6) 3_555 16_555 ?
O8 O2 O10 49.0(5) 3_555 17_545 ?
O8 O2 O10 119.1(6) 3_555 18_445 ?
O10 O2 O10 118.6(8) 16_555 17_545 ?
O10 O2 O10 118.6(5) 16_555 18_445 ?
O10 O2 O10 118.6(7) 17_545 18_445 ?
M2 O3 M3 118.9(4) 10_554 3_555 ?
M2 O3 M4 100.2(6) 10_554 1_555 ?
M2 O3 M5 66.2(3) 10_554 10_554 ?
M2 O3 cu1 66.2(3) 10_554 10_554 ?
M2 O3 V2 130.5(6) 10_554 1_555 ?
M2 O3 V3 65.6(4) 10_554 10_554 ?
M2 O3 O1 47.2(4) 10_554 1_555 ?
M2 O3 O4 126.8(7) 10_554 1_555 ?
M2 O3 O4 149.6(5) 10_554 3_555 ?
M2 O3 O5 149.4(7) 10_554 1_555 ?
M2 O3 O6 100.0(6) 10_554 10_554 ?
M2 O3 O7 56.8(5) 10_554 11_554 ?
M2 O3 O7 93.3(4) 10_554 12_444 ?
M2 O3 O8 60.9(6) 10_554 13_544 ?
M2 O3 O9 45.1(4) 10_554 10_554 ?
M2 O3 O10 93.8(6) 10_554 10_554 ?
M3 O3 M4 95.7(5) 3_555 1_555 ?
M3 O3 M5 110.2(3) 3_555 10_554 ?
M3 O3 cu1 110.2(3) 3_555 10_554 ?
M3 O3 V2 95.1(5) 3_555 1_555 ?
M3 O3 V3 64.2(3) 3_555 10_554 ?
M3 O3 O1 98.3(5) 3_555 1_555 ?
M3 O3 O4 113.7(7) 3_555 1_555 ?
M3 O3 O5 54.9(5) 3_555 1_555 ?
M3 O3 O6 104.0(5) 3_555 10_554 ?
M3 O3 O7 169.0(6) 3_555 11_554 ?
M3 O3 O8 58.0(5) 3_555 13_544 ?
M3 O3 O9 94.5(4) 3_555 10_554 ?
M3 O3 O9 137.9(5) 3_555 11_554 ?
M3 O3 O10 50.4(4) 3_555 10_554 ?
M4 O3 M5 154.0(3) 1_555 10_554 ?
M4 O3 cu1 154.0(3) 1_555 10_554 ?
M4 O3 V2 111.7(9) 1_555 1_555 ?
M4 O3 V3 139.2(4) 1_555 10_554 ?
M4 O3 O1 59.2(6) 1_555 1_555 ?
M4 O3 O4 81.3(8) 1_555 1_555 ?
M4 O3 O4 63.4(6) 1_555 3_555 ?
M4 O3 O5 110.1(9) 1_555 1_555 ?
M4 O3 O6 140.1(8) 1_555 10_554 ?
M4 O3 O7 76.1(5) 1_555 11_554 ?
M4 O3 O7 69.2(5) 1_555 12_444 ?
M4 O3 O8 106.7(7) 1_555 13_544 ?
M4 O3 O9 143.7(5) 1_555 10_554 ?
M4 O3 O9 121.1(4) 1_555 11_554 ?
M4 O3 O10 145.6(7) 1_555 10_554 ?
M5 O3 V2 68.9(5) 10_554 1_555 ?
M5 O3 V3 57.4(3) 10_554 10_554 ?
M5 O3 O1 113.2(4) 10_554 1_555 ?
M5 O3 O4 89.6(6) 10_554 1_555 ?
M5 O3 O4 138.4(4) 10_554 3_555 ?
M5 O3 O5 87.2(5) 10_554 1_555 ?
M5 O3 O7 78.0(4) 10_554 11_554 ?
M5 O3 O7 130.8(3) 10_554 12_444 ?
M5 O3 O8 86.4(5) 10_554 13_544 ?
M5 O3 O10 60.0(4) 10_554 10_554 ?
cu1 O3 V2 68.9(5) 10_554 1_555 ?
cu1 O3 V3 57.4(3) 10_554 10_554 ?
cu1 O3 O1 113.2(4) 10_554 1_555 ?
cu1 O3 O4 89.6(6) 10_554 1_555 ?
cu1 O3 O4 138.4(4) 10_554 3_555 ?
cu1 O3 O5 87.2(5) 10_554 1_555 ?
cu1 O3 O7 78.0(4) 10_554 11_554 ?
cu1 O3 O7 130.8(3) 10_554 12_444 ?
cu1 O3 O8 86.4(5) 10_554 13_544 ?
cu1 O3 O10 60.0(4) 10_554 10_554 ?
V2 O3 V3 105.6(5) 1_555 10_554 ?
V2 O3 O1 164.4(8) 1_555 1_555 ?
V2 O3 O4 79.8(6) 1_555 3_555 ?
V2 O3 O7 94.7(7) 1_555 11_554 ?
V2 O3 O7 132.6(7) 1_555 12_444 ?
V2 O3 O8 135.1(9) 1_555 13_544 ?
V2 O3 O9 102.0(7) 1_555 10_554 ?
V2 O3 O9 89.8(6) 1_555 11_554 ?
V2 O3 O10 80.9(7) 1_555 10_554 ?
V3 O3 O1 87.5(5) 10_554 1_555 ?
V3 O3 O4 138.6(7) 10_554 1_555 ?
V3 O3 O4 108.9(5) 10_554 3_555 ?
V3 O3 O5 87.7(6) 10_554 1_555 ?
V3 O3 O6 80.6(5) 10_554 10_554 ?
V3 O3 O7 117.5(6) 10_554 11_554 ?
V3 O3 O7 73.5(4) 10_554 12_444 ?
V3 O3 O9 74.2(4) 10_554 11_554 ?
O1 O3 O4 131.4(8) 1_555 1_555 ?
O1 O3 O4 104.4(5) 1_555 3_555 ?
O1 O3 O5 151.8(8) 1_555 1_555 ?
O1 O3 O6 146.9(7) 1_555 10_554 ?
O1 O3 O7 71.3(5) 1_555 11_554 ?
O1 O3 O7 58.8(4) 1_555 12_444 ?
O1 O3 O8 59.9(6) 1_555 13_544 ?
O1 O3 O9 84.8(5) 1_555 10_554 ?
O1 O3 O9 85.5(4) 1_555 11_554 ?
O1 O3 O10 113.9(7) 1_555 10_554 ?
O4 O3 O4 78.2(6) 1_555 3_555 ?
O4 O3 O5 64.4(7) 1_555 1_555 ?
O4 O3 O6 59.2(7) 1_555 10_554 ?
O4 O3 O7 72.7(6) 1_555 11_554 ?
O4 O3 O7 134.2(7) 1_555 12_444 ?
O4 O3 O8 168.5(10) 1_555 13_544 ?
O4 O3 O9 125.4(8) 1_555 10_554 ?
O4 O3 O9 93.0(6) 1_555 11_554 ?
O4 O3 O10 114.6(9) 1_555 10_554 ?
O4 O3 O5 51.6(5) 3_555 1_555 ?
O4 O3 O6 108.8(5) 3_555 10_554 ?
O4 O3 O7 132.9(6) 3_555 11_554 ?
O4 O3 O7 57.6(4) 3_555 12_444 ?
O4 O3 O8 97.7(6) 3_555 13_544 ?
O4 O3 O9 138.8(5) 3_555 10_554 ?
O4 O3 O9 169.6(5) 3_555 11_554 ?
O4 O3 O10 89.2(5) 3_555 10_554 ?
O5 O3 O6 58.9(5) 1_555 10_554 ?
O5 O3 O7 134.6(8) 1_555 11_554 ?
O5 O3 O7 93.3(6) 1_555 12_444 ?
O5 O3 O8 104.6(8) 1_555 13_544 ?
O5 O3 O9 104.3(7) 1_555 10_554 ?
O5 O3 O9 119.7(6) 1_555 11_554 ?
O5 O3 O10 58.4(6) 1_555 10_554 ?
O6 O3 O7 86.9(6) 10_554 11_554 ?
O6 O3 O7 142.8(6) 10_554 12_444 ?
O6 O3 O8 113.2(7) 10_554 13_544 ?
O6 O3 O9 69.4(6) 10_554 10_554 ?
O6 O3 O9 61.5(5) 10_554 11_554 ?
O6 O3 O10 65.8(6) 10_554 10_554 ?
O7 O3 O7 128.7(6) 11_554 12_444 ?
O7 O3 O8 116.9(8) 11_554 13_544 ?
O7 O3 O9 88.2(6) 11_554 10_554 ?
O7 O3 O9 46.9(4) 11_554 11_554 ?
O7 O3 O10 136.5(8) 11_554 10_554 ?
O7 O3 O8 45.9(5) 12_444 13_544 ?
O7 O3 O9 97.9(4) 12_444 10_554 ?
O7 O3 O9 132.1(5) 12_444 11_554 ?
O7 O3 O10 78.8(5) 12_444 10_554 ?
O8 O3 O9 52.0(5) 13_544 10_554 ?
O8 O3 O9 89.9(6) 13_544 11_554 ?
O8 O3 O10 54.2(6) 13_544 10_554 ?
O9 O3 O10 51.5(5) 10_554 10_554 ?
O9 O3 O10 89.6(6) 11_554 10_554 ?
M1 O4 M2 78.2(4) 18_555 1_555 ?
M1 O4 M3 87.8(4) 18_555 1_555 ?
M1 O4 M4 150.0(6) 18_555 1_555 ?
M1 O4 V2 83.7(7) 18_555 1_555 ?
M1 O4 V2 133.5(3) 18_555 2_555 ?
M1 O4 V3 65.4(3) 18_555 1_555 ?
M1 O4 O1 46.2(4) 18_555 16_555 ?
M1 O4 O3 107.9(5) 18_555 1_555 ?
M1 O4 O3 133.6(5) 18_555 2_555 ?
M1 O4 O5 96.5(6) 18_555 1_555 ?
M1 O4 O5 108.9(6) 18_555 2_555 ?
M1 O4 O6 49.8(5) 18_555 10_554 ?
M1 O4 O7 88.6(4) 18_555 11_554 ?
M1 O4 O9 89.6(4) 18_555 1_555 ?
M2 O4 M3 90.7(5) 1_555 1_555 ?
M2 O4 M4 128.9(10) 1_555 1_555 ?
M2 O4 V2 135.8(8) 1_555 1_555 ?
M2 O4 V2 72.6(4) 1_555 2_555 ?
M2 O4 V3 56.6(4) 1_555 1_555 ?
M2 O4 O1 47.4(5) 1_555 16_555 ?
M2 O4 O3 165.2(8) 1_555 1_555 ?
M2 O4 O3 96.0(6) 1_555 2_555 ?
M2 O4 O5 109.6(8) 1_555 1_555 ?
M2 O4 O5 52.5(6) 1_555 2_555 ?
M2 O4 O6 118.6(8) 1_555 10_554 ?
M2 O4 O7 132.1(6) 1_555 11_554 ?
M2 O4 O8 54.8(5) 1_555 10_554 ?
M2 O4 O9 47.2(5) 1_555 1_555 ?
M2 O4 O10 102.2(5) 1_555 11_554 ?
M3 O4 M4 80.0(6) 1_555 1_555 ?
M3 O4 V2 128.6(8) 1_555 1_555 ?
M3 O4 V2 57.8(4) 1_555 2_555 ?
M3 O4 V3 140.2(5) 1_555 1_555 ?
M3 O4 O1 60.9(5) 1_555 16_555 ?
M3 O4 O3 102.8(7) 1_555 1_555 ?
M3 O4 O3 46.0(5) 1_555 2_555 ?
M3 O4 O5 159.7(8) 1_555 1_555 ?
M3 O4 O5 51.7(6) 1_555 2_555 ?
M3 O4 O6 113.6(8) 1_555 10_554 ?
M3 O4 O8 116.2(7) 1_555 10_554 ?
M3 O4 O9 137.3(7) 1_555 1_555 ?
M3 O4 O10 52.5(5) 1_555 11_554 ?
M4 O4 V2 82.9(9) 1_555 1_555 ?
M4 O4 V2 59.8(5) 1_555 2_555 ?
M4 O4 V3 137.1(8) 1_555 1_555 ?
M4 O4 O1 139.2(8) 1_555 16_555 ?
M4 O4 O3 49.8(6) 1_555 1_555 ?
M4 O4 O5 86.7(8) 1_555 1_555 ?
M4 O4 O5 84.8(8) 1_555 2_555 ?
M4 O4 O6 111.0(8) 1_555 10_554 ?
M4 O4 O7 63.9(5) 1_555 11_554 ?
M4 O4 O8 163.8(9) 1_555 10_554 ?
M4 O4 O9 117.8(9) 1_555 1_555 ?
M4 O4 O10 110.5(5) 1_555 11_554 ?
V2 O4 V2 141.5(7) 1_555 2_555 ?
V2 O4 V3 79.3(7) 1_555 1_555 ?
V2 O4 O1 129.9(10) 1_555 16_555 ?
V2 O4 O3 124.8(9) 1_555 2_555 ?
V2 O4 O5 167.2(12) 1_555 2_555 ?
V2 O4 O7 86.7(8) 1_555 11_554 ?
V2 O4 O8 86.4(8) 1_555 10_554 ?
V2 O4 O9 93.3(8) 1_555 1_555 ?
V2 O4 O10 90.5(8) 1_555 11_554 ?
V2 O4 V3 121.0(3) 2_555 1_555 ?
V2 O4 O1 87.9(4) 2_555 16_555 ?
V2 O4 O3 109.5(6) 2_555 1_555 ?
V2 O4 O5 127.0(7) 2_555 1_555 ?
V2 O4 O6 167.3(8) 2_555 10_554 ?
V2 O4 O7 85.1(4) 2_555 11_554 ?
V2 O4 O8 127.4(5) 2_555 10_554 ?
V2 O4 O9 96.0(5) 2_555 1_555 ?
V2 O4 O10 110.1(4) 2_555 11_554 ?
V3 O4 O1 79.5(5) 1_555 16_555 ?
V3 O4 O3 112.9(6) 1_555 1_555 ?
V3 O4 O3 146.1(5) 1_555 2_555 ?
V3 O4 O5 58.0(5) 1_555 1_555 ?
V3 O4 O5 108.0(6) 1_555 2_555 ?
V3 O4 O6 71.8(6) 1_555 10_554 ?
V3 O4 O7 151.5(5) 1_555 11_554 ?
V3 O4 O10 108.4(5) 1_555 11_554 ?
O1 O4 O3 145.7(8) 16_555 1_555 ?
O1 O4 O3 96.7(5) 16_555 2_555 ?
O1 O4 O5 134.1(8) 16_555 1_555 ?
O1 O4 O5 62.7(6) 16_555 2_555 ?
O1 O4 O6 95.9(8) 16_555 10_554 ?
O1 O4 O7 91.1(6) 16_555 11_554 ?
O1 O4 O8 56.5(5) 16_555 10_554 ?
O1 O4 O9 87.5(6) 16_555 1_555 ?
O1 O4 O10 55.0(5) 16_555 11_554 ?
O3 O4 O3 89.3(7) 1_555 2_555 ?
O3 O4 O5 57.0(7) 1_555 1_555 ?
O3 O4 O5 133.3(10) 1_555 2_555 ?
O3 O4 O6 61.4(7) 1_555 10_554 ?
O3 O4 O7 62.3(6) 1_555 11_554 ?
O3 O4 O8 121.8(7) 1_555 10_554 ?
O3 O4 O9 118.4(7) 1_555 1_555 ?
O3 O4 O10 90.8(6) 1_555 11_554 ?
O3 O4 O5 127.9(8) 2_555 1_555 ?
O3 O4 O6 141.9(9) 2_555 10_554 ?
O3 O4 O7 61.3(5) 2_555 11_554 ?
O3 O4 O8 148.7(7) 2_555 10_554 ?
O3 O4 O9 120.0(6) 2_555 1_555 ?
O3 O4 O10 96.0(5) 2_555 11_554 ?
O5 O4 O5 142.5(10) 1_555 2_555 ?
O5 O4 O6 57.3(7) 1_555 10_554 ?
O5 O4 O7 117.6(7) 1_555 11_554 ?
O5 O4 O8 77.7(6) 1_555 10_554 ?
O5 O4 O9 62.8(6) 1_555 1_555 ?
O5 O4 O10 120.2(7) 1_555 11_554 ?
O5 O4 O6 157.6(11) 2_555 10_554 ?
O5 O4 O7 90.9(7) 2_555 11_554 ?
O5 O4 O8 104.9(8) 2_555 10_554 ?
O5 O4 O9 89.5(7) 2_555 1_555 ?
O5 O4 O10 96.9(7) 2_555 11_554 ?
O6 O4 O7 82.6(7) 10_554 11_554 ?
O6 O4 O8 63.9(6) 10_554 10_554 ?
O6 O4 O9 96.3(7) 10_554 1_555 ?
O6 O4 O10 63.2(7) 10_554 11_554 ?
O7 O4 O8 127.6(6) 11_554 10_554 ?
O7 O4 O9 178.2(7) 11_554 1_555 ?
O7 O4 O10 46.6(4) 11_554 11_554 ?
O8 O4 O9 50.6(4) 10_554 1_555 ?
O8 O4 O10 81.6(5) 10_554 11_554 ?
O9 O4 O10 131.6(6) 1_555 11_554 ?
M1 O5 M2 110.9(5) 17_545 3_555 ?
M1 O5 M3 105.5(5) 17_545 3_555 ?
M1 O5 V1 68.0(4) 17_545 16_545 ?
M1 O5 V2 98.7(6) 17_545 1_555 ?
M1 O5 V3 74.0(4) 17_545 1_555 ?
M1 O5 O1 89.4(5) 17_545 17_545 ?
M1 O5 O3 109.6(7) 17_545 1_555 ?
M1 O5 O4 116.6(8) 17_545 1_555 ?
M1 O5 O4 152.0(7) 17_545 3_555 ?
M1 O5 O6 62.2(6) 17_545 10_554 ?
M1 O5 O7 53.9(5) 17_545 1_555 ?
M1 O5 O8 72.6(6) 17_545 10_554 ?
M1 O5 O9 105.2(6) 17_545 1_555 ?
M1 O5 O10 51.3(5) 17_545 10_554 ?
M2 O5 M3 98.2(5) 3_555 3_555 ?
M2 O5 V1 71.2(4) 3_555 16_545 ?
M2 O5 V2 137.7(6) 3_555 1_555 ?
M2 O5 V3 66.0(4) 3_555 1_555 ?
M2 O5 O1 48.0(5) 3_555 17_545 ?
M2 O5 O1 83.3(5) 3_555 18_545 ?
M2 O5 O3 138.9(7) 3_555 1_555 ?
M2 O5 O4 107.4(7) 3_555 1_555 ?
M2 O5 O4 56.2(5) 3_555 3_555 ?
M2 O5 O6 147.7(6) 3_555 10_554 ?
M2 O5 O7 63.8(5) 3_555 1_555 ?
M2 O5 O8 92.2(5) 3_555 10_554 ?
M2 O5 O9 50.0(5) 3_555 1_555 ?
M2 O5 O10 129.8(6) 3_555 10_554 ?
M3 O5 V1 59.4(4) 3_555 16_545 ?
M3 O5 V2 102.4(5) 3_555 1_555 ?
M3 O5 V3 161.9(4) 3_555 1_555 ?
M3 O5 O1 62.7(5) 3_555 17_545 ?
M3 O5 O1 78.1(5) 3_555 18_545 ?
M3 O5 O3 64.0(5) 3_555 1_555 ?
M3 O5 O4 116.7(8) 3_555 1_555 ?
M3 O5 O4 57.7(5) 3_555 3_555 ?
M3 O5 O6 114.1(5) 3_555 10_554 ?
M3 O5 O7 135.7(6) 3_555 1_555 ?
M3 O5 O8 169.4(6) 3_555 10_554 ?
M3 O5 O9 142.2(7) 3_555 1_555 ?
M3 O5 O10 57.3(5) 3_555 10_554 ?
V1 O5 V2 150.4(5) 16_545 1_555 ?
V1 O5 V3 105.2(3) 16_545 1_555 ?
V1 O5 O3 119.1(6) 16_545 1_555 ?
V1 O5 O4 175.1(7) 16_545 1_555 ?
V1 O5 O4 83.9(5) 16_545 3_555 ?
V1 O5 O6 125.3(5) 16_545 10_554 ?
V1 O5 O7 76.4(5) 16_545 1_555 ?
V1 O5 O8 127.1(5) 16_545 10_554 ?
V1 O5 O9 114.5(6) 16_545 1_555 ?
V1 O5 O10 58.6(5) 16_545 10_554 ?
V2 O5 V3 95.5(5) 1_555 1_555 ?
V2 O5 O1 164.7(8) 1_555 17_545 ?
V2 O5 O1 136.9(8) 1_555 18_545 ?
V2 O5 O4 106.6(7) 1_555 3_555 ?
V2 O5 O7 118.2(8) 1_555 1_555 ?
V2 O5 O8 68.0(6) 1_555 10_554 ?
V2 O5 O9 94.2(7) 1_555 1_555 ?
V2 O5 O10 92.3(8) 1_555 10_554 ?
V3 O5 O1 99.2(5) 1_555 17_545 ?
V3 O5 O1 90.7(5) 1_555 18_545 ?
V3 O5 O3 133.8(6) 1_555 1_555 ?
V3 O5 O4 78.2(6) 1_555 1_555 ?
V3 O5 O4 114.6(5) 1_555 3_555 ?
V3 O5 O6 82.1(5) 1_555 10_554 ?
V3 O5 O10 125.2(6) 1_555 10_554 ?
O1 O5 O1 47.4(5) 17_545 18_545 ?
O1 O5 O3 126.4(8) 17_545 1_555 ?
O1 O5 O4 151.2(9) 17_545 1_555 ?
O1 O5 O4 63.3(6) 17_545 3_555 ?
O1 O5 O6 150.2(7) 17_545 10_554 ?
O1 O5 O7 77.1(6) 17_545 1_555 ?
O1 O5 O8 127.1(6) 17_545 10_554 ?
O1 O5 O9 96.3(7) 17_545 1_555 ?
O1 O5 O10 82.6(6) 17_545 10_554 ?
O1 O5 O3 124.0(8) 18_545 1_555 ?
O1 O5 O4 159.2(9) 18_545 1_555 ?
O1 O5 O4 109.3(7) 18_545 3_555 ?
O1 O5 O6 103.0(7) 18_545 10_554 ?
O1 O5 O7 60.5(6) 18_545 1_555 ?
O1 O5 O8 105.5(6) 18_545 10_554 ?
O1 O5 O9 111.7(7) 18_545 1_555 ?
O1 O5 O10 51.2(6) 18_545 10_554 ?
O3 O5 O4 58.7(7) 1_555 1_555 ?
O3 O5 O4 84.3(6) 1_555 3_555 ?
O3 O5 O6 62.5(6) 1_555 10_554 ?
O3 O5 O7 153.8(8) 1_555 1_555 ?
O3 O5 O8 106.4(6) 1_555 10_554 ?
O3 O5 O9 123.6(8) 1_555 1_555 ?
O3 O5 O10 73.5(7) 1_555 10_554 ?
O4 O5 O4 91.4(7) 1_555 3_555 ?
O4 O5 O6 58.4(7) 1_555 10_554 ?
O4 O5 O7 107.5(8) 1_555 1_555 ?
O4 O5 O8 57.3(6) 1_555 10_554 ?
O4 O5 O9 66.5(6) 1_555 1_555 ?
O4 O5 O10 122.6(9) 1_555 10_554 ?
O4 O5 O6 142.9(7) 3_555 10_554 ?
O4 O5 O7 120.0(7) 3_555 1_555 ?
O4 O5 O8 128.2(6) 3_555 10_554 ?
O4 O5 O9 85.2(6) 3_555 1_555 ?
O4 O5 O10 114.7(7) 3_555 10_554 ?
O6 O5 O7 91.4(6) 10_554 1_555 ?
O6 O5 O8 55.5(5) 10_554 10_554 ?
O6 O5 O9 99.4(6) 10_554 1_555 ?
O6 O5 O10 72.9(7) 10_554 10_554 ?
O7 O5 O8 51.9(5) 1_555 10_554 ?
O7 O5 O9 55.3(6) 1_555 1_555 ?
O7 O5 O10 101.8(7) 1_555 10_554 ?
O8 O5 O9 46.2(4) 10_554 1_555 ?
O8 O5 O10 117.0(7) 10_554 10_554 ?
O9 O5 O10 156.3(8) 1_555 10_554 ?
M1 O6 M1 116.9(5) 8_555 9_455 ?
M1 O6 M5 97.9(5) 8_555 1_555 ?
M1 O6 cu1 97.9(5) 8_555 1_555 ?
M1 O6 V2 95.9(6) 8_555 16_555 ?
M1 O6 V3 162.7(5) 8_555 2_555 ?
M1 O6 O3 102.2(6) 8_555 16_555 ?
M1 O6 O4 116.9(8) 8_555 16_555 ?
M1 O6 O5 56.5(5) 8_555 16_555 ?
M1 O6 O6 104.3(6) 8_555 2_555 ?
M1 O6 O6 52.8(5) 8_555 3_555 ?
M1 O6 O8 83.6(6) 8_555 1_555 ?
M1 O6 O9 90.5(6) 8_555 1_555 ?
M1 O6 O9 134.0(6) 8_555 2_555 ?
M1 O6 O10 45.6(5) 8_555 1_555 ?
M1 O6 O10 164.9(7) 8_555 2_555 ?
M1 O6 M5 99.6(5) 9_455 1_555 ?
M1 O6 cu1 99.6(5) 9_455 1_555 ?
M1 O6 V2 111.6(5) 9_455 16_555 ?
M1 O6 V3 74.9(4) 9_455 2_555 ?
M1 O6 O3 132.4(6) 9_455 16_555 ?
M1 O6 O4 78.5(6) 9_455 16_555 ?
M1 O6 O5 123.2(7) 9_455 16_555 ?
M1 O6 O6 54.5(5) 9_455 2_555 ?
M1 O6 O6 105.8(7) 9_455 3_555 ?
M1 O6 O9 135.1(6) 9_455 1_555 ?
M1 O6 O9 94.3(6) 9_455 2_555 ?
M1 O6 O10 160.5(7) 9_455 1_555 ?
M1 O6 O10 48.6(5) 9_455 2_555 ?
M5 O6 V2 135.0(5) 1_555 16_555 ?
M5 O6 V3 66.5(4) 1_555 2_555 ?
M5 O6 O3 100.7(5) 1_555 16_555 ?
M5 O6 O4 142.1(8) 1_555 16_555 ?
M5 O6 O5 136.1(6) 1_555 16_555 ?
M5 O6 O6 47.4(4) 1_555 2_555 ?
M5 O6 O6 47.4(5) 1_555 3_555 ?
M5 O6 O8 133.9(7) 1_555 1_555 ?
M5 O6 O10 77.9(5) 1_555 1_555 ?
M5 O6 O10 82.4(6) 1_555 2_555 ?
cu1 O6 V2 135.0(5) 1_555 16_555 ?
cu1 O6 V3 66.5(4) 1_555 2_555 ?
cu1 O6 O3 100.7(5) 1_555 16_555 ?
cu1 O6 O4 142.1(8) 1_555 16_555 ?
cu1 O6 O5 136.1(6) 1_555 16_555 ?
cu1 O6 O6 47.4(4) 1_555 2_555 ?
cu1 O6 O6 47.4(5) 1_555 3_555 ?
cu1 O6 O8 133.9(7) 1_555 1_555 ?
cu1 O6 O10 77.9(5) 1_555 1_555 ?
cu1 O6 O10 82.4(6) 1_555 2_555 ?
V2 O6 V3 90.8(4) 16_555 2_555 ?
V2 O6 O6 159.2(6) 16_555 2_555 ?
V2 O6 O6 139.7(8) 16_555 3_555 ?
V2 O6 O8 90.1(7) 16_555 1_555 ?
V2 O6 O9 99.0(7) 16_555 1_555 ?
V2 O6 O9 103.3(6) 16_555 2_555 ?
V2 O6 O10 82.0(7) 16_555 1_555 ?
V2 O6 O10 94.4(6) 16_555 2_555 ?
V3 O6 O3 74.8(4) 2_555 16_555 ?
V3 O6 O4 76.7(5) 2_555 16_555 ?
V3 O6 O5 129.6(6) 2_555 16_555 ?
V3 O6 O6 71.3(4) 2_555 2_555 ?
V3 O6 O6 113.4(6) 2_555 3_555 ?
V3 O6 O8 112.4(5) 2_555 1_555 ?
V3 O6 O9 72.6(5) 2_555 1_555 ?
V3 O6 O10 120.2(5) 2_555 1_555 ?
O3 O6 O4 59.4(6) 16_555 16_555 ?
O3 O6 O5 58.6(6) 16_555 16_555 ?
O3 O6 O6 140.7(6) 16_555 2_555 ?
O3 O6 O6 119.6(7) 16_555 3_555 ?
O3 O6 O8 124.2(7) 16_555 1_555 ?
O3 O6 O9 65.3(5) 16_555 1_555 ?
O3 O6 O9 74.8(5) 16_555 2_555 ?
O3 O6 O10 66.5(6) 16_555 1_555 ?
O3 O6 O10 92.5(6) 16_555 2_555 ?
O4 O6 O5 64.3(7) 16_555 16_555 ?
O4 O6 O6 128.2(7) 16_555 2_555 ?
O4 O6 O6 169.6(9) 16_555 3_555 ?
O4 O6 O8 68.5(6) 16_555 1_555 ?
O4 O6 O9 121.8(8) 16_555 1_555 ?
O4 O6 O9 101.2(7) 16_555 2_555 ?
O4 O6 O10 115.4(9) 16_555 1_555 ?
O4 O6 O10 67.9(6) 16_555 2_555 ?
O5 O6 O6 159.0(7) 16_555 2_555 ?
O5 O6 O6 105.9(6) 16_555 3_555 ?
O5 O6 O8 82.5(6) 16_555 1_555 ?
O5 O6 O9 101.4(6) 16_555 1_555 ?
O5 O6 O9 132.4(7) 16_555 2_555 ?
O5 O6 O10 58.6(6) 16_555 1_555 ?
O5 O6 O10 132.0(8) 16_555 2_555 ?
O6 O6 O6 60.0(6) 2_555 3_555 ?
O6 O6 O8 87.3(5) 2_555 1_555 ?
O6 O6 O9 85.9(5) 2_555 1_555 ?
O6 O6 O9 65.9(5) 2_555 2_555 ?
O6 O6 O10 115.8(6) 2_555 1_555 ?
O6 O6 O10 64.8(6) 2_555 2_555 ?
O6 O6 O8 107.9(7) 3_555 1_555 ?
O6 O6 O9 61.9(5) 3_555 1_555 ?
O6 O6 O9 88.0(7) 3_555 2_555 ?
O6 O6 O10 58.2(5) 3_555 1_555 ?
O6 O6 O10 122.0(8) 3_555 2_555 ?
O8 O6 O9 169.6(7) 1_555 1_555 ?
O8 O6 O9 136.8(7) 1_555 2_555 ?
O8 O6 O10 126.7(7) 1_555 1_555 ?
O8 O6 O10 85.4(6) 1_555 2_555 ?
O9 O6 O9 45.6(5) 1_555 2_555 ?
O9 O6 O10 50.7(5) 1_555 1_555 ?
O9 O6 O10 98.8(7) 1_555 2_555 ?
O9 O6 O10 96.0(6) 2_555 1_555 ?
O9 O6 O10 53.2(5) 2_555 2_555 ?
O10 O6 O10 147.5(8) 1_555 2_555 ?
M1 O7 M2 98.3(4) 17_545 3_555 ?
M1 O7 M3 114.7(5) 17_545 17_545 ?
M1 O7 M4 96.6(6) 17_545 16_545 ?
M1 O7 V2 152.5(4) 17_545 17_545 ?
M1 O7 V3 118.3(7) 17_545 1_555 ?
M1 O7 O1 76.2(4) 17_545 17_545 ?
M1 O7 O1 47.9(5) 17_545 18_545 ?
M1 O7 O2 106.9(7) 17_545 10_554 ?
M1 O7 O3 129.0(5) 17_545 17_545 ?
M1 O7 O3 87.0(5) 17_545 18_545 ?
M1 O7 O4 147.6(6) 17_545 17_545 ?
M1 O7 O5 53.8(5) 17_545 1_555 ?
M1 O7 O8 88.7(7) 17_545 10_554 ?
M1 O7 O8 50.4(6) 17_545 12_554 ?
M1 O7 O9 116.4(7) 17_545 1_555 ?
M1 O7 O10 142.7(7) 17_545 1_555 ?
M2 O7 M3 137.6(4) 3_555 17_545 ?
M2 O7 M4 73.2(4) 3_555 16_545 ?
M2 O7 V2 67.6(3) 3_555 17_545 ?
M2 O7 V3 88.3(6) 3_555 1_555 ?
M2 O7 O1 83.8(5) 3_555 18_545 ?
M2 O7 O2 150.9(5) 3_555 10_554 ?
M2 O7 O3 47.5(3) 3_555 17_545 ?
M2 O7 O3 115.2(5) 3_555 18_545 ?
M2 O7 O4 91.1(5) 3_555 17_545 ?
M2 O7 O5 50.0(4) 3_555 1_555 ?
M2 O7 O8 102.7(5) 3_555 10_554 ?
M2 O7 O8 141.7(7) 3_555 12_554 ?
M2 O7 O9 51.5(5) 3_555 1_555 ?
M2 O7 O10 106.6(6) 3_555 1_555 ?
M3 O7 M4 77.1(4) 17_545 16_545 ?
M3 O7 V2 71.0(4) 17_545 17_545 ?
M3 O7 V3 97.9(6) 17_545 1_555 ?
M3 O7 O1 123.2(5) 17_545 17_545 ?
M3 O7 O1 98.6(6) 17_545 18_545 ?
M3 O7 O3 90.2(5) 17_545 17_545 ?
M3 O7 O3 45.8(5) 17_545 18_545 ?
M3 O7 O4 46.9(4) 17_545 17_545 ?
M3 O7 O5 168.1(7) 17_545 1_555 ?
M3 O7 O8 103.8(7) 17_545 10_554 ?
M3 O7 O8 64.3(6) 17_545 12_554 ?
M3 O7 O9 124.1(7) 17_545 1_555 ?
M3 O7 O10 61.9(6) 17_545 1_555 ?
M4 O7 V2 57.3(3) 16_545 17_545 ?
M4 O7 V3 142.8(6) 16_545 1_555 ?
M4 O7 O1 46.2(4) 16_545 17_545 ?
M4 O7 O1 48.7(5) 16_545 18_545 ?
M4 O7 O2 116.7(4) 16_545 10_554 ?
M4 O7 O4 56.6(5) 16_545 17_545 ?
M4 O7 O5 100.3(7) 16_545 1_555 ?
M4 O7 O8 173.7(6) 16_545 10_554 ?
M4 O7 O8 87.7(5) 16_545 12_554 ?
M4 O7 O9 117.3(7) 16_545 1_555 ?
M4 O7 O10 116.8(6) 16_545 1_555 ?
V2 O7 V3 85.9(5) 17_545 1_555 ?
V2 O7 O1 78.7(4) 17_545 17_545 ?
V2 O7 O1 105.5(5) 17_545 18_545 ?
V2 O7 O2 94.0(3) 17_545 10_554 ?
V2 O7 O3 78.8(4) 17_545 18_545 ?
V2 O7 O5 117.6(5) 17_545 1_555 ?
V2 O7 O8 116.8(5) 17_545 10_554 ?
V2 O7 O8 128.3(6) 17_545 12_554 ?
V2 O7 O9 74.4(5) 17_545 1_555 ?
V2 O7 O10 64.6(5) 17_545 1_555 ?
V3 O7 O1 126.9(8) 1_555 17_545 ?
V3 O7 O1 162.3(9) 1_555 18_545 ?
V3 O7 O2 67.4(6) 1_555 10_554 ?
V3 O7 O3 99.7(6) 1_555 17_545 ?
V3 O7 O3 143.5(9) 1_555 18_545 ?
V3 O7 O4 92.8(8) 1_555 17_545 ?
V3 O7 O5 91.0(7) 1_555 1_555 ?
V3 O7 O8 123.9(10) 1_555 12_554 ?
O1 O7 O1 45.7(4) 17_545 18_545 ?
O1 O7 O2 162.7(5) 17_545 10_554 ?
O1 O7 O3 53.4(4) 17_545 17_545 ?
O1 O7 O3 82.4(5) 17_545 18_545 ?
O1 O7 O4 93.0(5) 17_545 17_545 ?
O1 O7 O5 54.8(5) 17_545 1_555 ?
O1 O7 O8 132.8(7) 17_545 10_554 ?
O1 O7 O8 104.9(6) 17_545 12_554 ?
O1 O7 O9 90.1(7) 17_545 1_555 ?
O1 O7 O10 139.1(7) 17_545 1_555 ?
O1 O7 O2 123.9(6) 18_545 10_554 ?
O1 O7 O3 86.5(5) 18_545 17_545 ?
O1 O7 O3 53.7(5) 18_545 18_545 ?
O1 O7 O4 103.2(6) 18_545 17_545 ?
O1 O7 O5 71.7(6) 18_545 1_555 ?
O1 O7 O8 136.6(8) 18_545 10_554 ?
O1 O7 O8 59.3(6) 18_545 12_554 ?
O1 O7 O9 132.6(9) 18_545 1_555 ?
O1 O7 O10 159.8(9) 18_545 1_555 ?
O2 O7 O3 119.0(4) 10_554 17_545 ?
O2 O7 O3 80.8(4) 10_554 18_545 ?
O2 O7 O4 75.2(4) 10_554 17_545 ?
O2 O7 O5 140.9(7) 10_554 1_555 ?
O2 O7 O8 64.5(5) 10_554 10_554 ?
O2 O7 O8 67.3(6) 10_554 12_554 ?
O2 O7 O9 103.1(6) 10_554 1_555 ?
O3 O7 O3 79.9(5) 17_545 18_545 ?
O3 O7 O5 95.9(6) 17_545 1_555 ?
O3 O7 O8 129.5(6) 17_545 10_554 ?
O3 O7 O8 130.7(7) 17_545 12_554 ?
O3 O7 O9 74.9(6) 17_545 1_555 ?
O3 O7 O10 88.1(6) 17_545 1_555 ?
O3 O7 O4 61.1(5) 18_545 17_545 ?
O3 O7 O5 125.4(7) 18_545 1_555 ?
O3 O7 O8 142.0(8) 18_545 10_554 ?
O3 O7 O8 51.7(6) 18_545 12_554 ?
O3 O7 O9 153.1(8) 18_545 1_555 ?
O3 O7 O10 106.1(7) 18_545 1_555 ?
O4 O7 O5 140.7(7) 17_545 1_555 ?
O4 O7 O8 119.4(7) 17_545 10_554 ?
O4 O7 O8 105.8(7) 17_545 12_554 ?
O4 O7 O9 93.7(7) 17_545 1_555 ?
O4 O7 O10 60.2(6) 17_545 1_555 ?
O5 O7 O8 80.0(6) 1_555 10_554 ?
O5 O7 O8 104.2(8) 1_555 12_554 ?
O5 O7 O9 67.5(6) 1_555 1_555 ?
O5 O7 O10 128.2(8) 1_555 1_555 ?
O8 O7 O8 98.4(9) 10_554 12_554 ?
O8 O7 O9 56.9(6) 10_554 1_555 ?
O8 O7 O10 59.2(6) 10_554 1_555 ?
O8 O7 O9 154.4(10) 12_554 1_555 ?
O8 O7 O10 111.6(9) 12_554 1_555 ?
O9 O7 O10 64.0(6) 1_555 1_555 ?
M1 O8 M1 87.9(4) 8_555 9_455 ?
M1 O8 M2 117.5(4) 8_555 16_555 ?
M1 O8 M3 127.6(4) 8_555 9_455 ?
M1 O8 V2 50.5(3) 8_555 16_555 ?
M1 O8 V3 67.2(5) 8_555 16_555 ?
M1 O8 V3 102.6(3) 8_555 18_445 ?
M1 O8 O1 128.9(6) 8_555 7_455 ?
M1 O8 O2 85.0(5) 8_555 1_555 ?
M1 O8 O3 154.6(6) 8_555 7_455 ?
M1 O8 O4 76.0(5) 8_555 16_555 ?
M1 O8 O7 120.8(6) 8_555 18_445 ?
M1 O8 O9 82.7(5) 8_555 16_555 ?
M1 O8 O10 91.4(5) 8_555 16_555 ?
M1 O8 M2 95.8(5) 9_455 16_555 ?
M1 O8 M3 112.6(5) 9_455 9_455 ?
M1 O8 V2 69.3(4) 9_455 16_555 ?
M1 O8 V3 153.6(6) 9_455 16_555 ?
M1 O8 V3 65.7(4) 9_455 18_445 ?
M1 O8 O1 54.5(6) 9_455 7_455 ?
M1 O8 O2 117.7(8) 9_455 1_555 ?
M1 O8 O3 114.8(7) 9_455 7_455 ?
M1 O8 O4 69.7(5) 9_455 16_555 ?
M1 O8 O5 93.0(6) 9_455 16_555 ?
M1 O8 O6 52.7(5) 9_455 1_555 ?
M1 O8 O7 127.2(7) 9_455 16_555 ?
M1 O8 O7 59.8(5) 9_455 18_445 ?
M1 O8 O9 133.9(6) 9_455 16_555 ?
M1 O8 O10 163.6(7) 9_455 16_555 ?
M2 O8 M3 108.1(4) 16_555 9_455 ?
M2 O8 V2 72.9(4) 16_555 16_555 ?
M2 O8 V3 88.8(6) 16_555 16_555 ?
M2 O8 V3 135.5(4) 16_555 18_445 ?
M2 O8 O1 47.7(5) 16_555 7_455 ?
M2 O8 O2 141.0(6) 16_555 1_555 ?
M2 O8 O3 52.1(5) 16_555 7_455 ?
M2 O8 O4 48.4(5) 16_555 16_555 ?
M2 O8 O5 80.4(5) 16_555 16_555 ?
M2 O8 O6 95.9(6) 16_555 1_555 ?
M2 O8 O7 107.8(7) 16_555 16_555 ?
M2 O8 O7 114.2(5) 16_555 18_445 ?
M2 O8 O9 51.5(5) 16_555 16_555 ?
M2 O8 O10 99.0(6) 16_555 16_555 ?
M3 O8 V2 177.6(4) 9_455 16_555 ?
M3 O8 V3 90.3(5) 9_455 16_555 ?
M3 O8 V3 53.0(3) 9_455 18_445 ?
M3 O8 O1 100.5(6) 9_455 7_455 ?
M3 O8 O3 56.0(5) 9_455 7_455 ?
M3 O8 O4 155.6(6) 9_455 16_555 ?
M3 O8 O5 151.4(6) 9_455 16_555 ?
M3 O8 O6 153.7(6) 9_455 1_555 ?
M3 O8 O7 103.9(6) 9_455 16_555 ?
M3 O8 O7 52.9(4) 9_455 18_445 ?
M3 O8 O9 108.7(5) 9_455 16_555 ?
M3 O8 O10 55.8(5) 9_455 16_555 ?
V2 O8 V3 87.4(5) 16_555 16_555 ?
V2 O8 V3 127.9(3) 16_555 18_445 ?
V2 O8 O1 81.9(5) 16_555 7_455 ?
V2 O8 O2 135.4(6) 16_555 1_555 ?
V2 O8 O3 124.9(6) 16_555 7_455 ?
V2 O8 O7 73.6(5) 16_555 16_555 ?
V2 O8 O7 129.0(5) 16_555 18_445 ?
V2 O8 O9 70.1(4) 16_555 16_555 ?
V2 O8 O10 122.0(5) 16_555 16_555 ?
V3 O8 V3 126.2(5) 16_555 18_445 ?
V3 O8 O1 136.4(8) 16_555 7_455 ?
V3 O8 O2 70.3(6) 16_555 1_555 ?
V3 O8 O3 88.4(7) 16_555 7_455 ?
V3 O8 O4 95.0(7) 16_555 16_555 ?
V3 O8 O5 62.1(6) 16_555 16_555 ?
V3 O8 O6 101.1(7) 16_555 1_555 ?
V3 O8 O7 140.4(7) 16_555 18_445 ?
V3 O8 O1 92.5(5) 18_445 7_455 ?
V3 O8 O2 56.0(4) 18_445 1_555 ?
V3 O8 O3 97.5(5) 18_445 7_455 ?
V3 O8 O4 135.4(4) 18_445 16_555 ?
V3 O8 O5 137.3(4) 18_445 16_555 ?
V3 O8 O6 102.1(4) 18_445 1_555 ?
V3 O8 O7 115.6(5) 18_445 16_555 ?
V3 O8 O9 160.2(5) 18_445 16_555 ?
V3 O8 O10 98.5(4) 18_445 16_555 ?
O1 O8 O2 140.3(7) 7_455 1_555 ?
O1 O8 O3 64.8(6) 7_455 7_455 ?
O1 O8 O4 60.0(6) 7_455 16_555 ?
O1 O8 O5 104.9(7) 7_455 16_555 ?
O1 O8 O6 87.5(7) 7_455 1_555 ?
O1 O8 O7 150.4(8) 7_455 16_555 ?
O1 O8 O7 72.4(6) 7_455 18_445 ?
O1 O8 O9 99.0(6) 7_455 16_555 ?
O1 O8 O10 134.6(8) 7_455 16_555 ?
O2 O8 O3 93.5(6) 1_555 7_455 ?
O2 O8 O4 159.6(7) 1_555 16_555 ?
O2 O8 O5 114.6(6) 1_555 16_555 ?
O2 O8 O6 119.7(7) 1_555 1_555 ?
O2 O8 O7 68.5(6) 1_555 16_555 ?
O2 O8 O7 72.0(6) 1_555 18_445 ?
O2 O8 O9 106.3(6) 1_555 16_555 ?
O2 O8 O10 45.9(5) 1_555 16_555 ?
O3 O8 O4 100.3(7) 7_455 16_555 ?
O3 O8 O5 125.3(7) 7_455 16_555 ?
O3 O8 O6 146.8(8) 7_455 1_555 ?
O3 O8 O7 117.0(8) 7_455 16_555 ?
O3 O8 O7 82.4(6) 7_455 18_445 ?
O3 O8 O9 73.3(6) 7_455 16_555 ?
O3 O8 O10 70.0(7) 7_455 16_555 ?
O4 O8 O6 47.5(5) 16_555 1_555 ?
O4 O8 O7 91.7(7) 16_555 16_555 ?
O4 O8 O7 124.5(6) 16_555 18_445 ?
O4 O8 O9 64.3(5) 16_555 16_555 ?
O4 O8 O10 126.0(7) 16_555 16_555 ?
O5 O8 O7 48.1(5) 16_555 16_555 ?
O5 O8 O7 149.2(7) 16_555 18_445 ?
O5 O8 O9 54.6(5) 16_555 16_555 ?
O5 O8 O10 96.3(6) 16_555 16_555 ?
O6 O8 O7 77.9(6) 1_555 16_555 ?
O6 O8 O7 107.6(7) 1_555 18_445 ?
O6 O8 O9 94.6(6) 1_555 16_555 ?
O6 O8 O10 131.9(7) 1_555 16_555 ?
O7 O8 O7 136.5(7) 16_555 18_445 ?
O7 O8 O9 57.4(6) 16_555 16_555 ?
O7 O8 O10 54.0(6) 16_555 16_555 ?
O7 O8 O9 155.5(6) 18_445 16_555 ?
O7 O8 O10 107.2(6) 18_445 16_555 ?
O9 O8 O10 62.1(5) 16_555 16_555 ?
M2 O9 M2 138.9(6) 1_555 3_555 ?
M2 O9 M5 100.9(5) 1_555 1_555 ?
M2 O9 cu1 100.9(5) 1_555 1_555 ?
M2 O9 V2 73.5(5) 1_555 1_555 ?
M2 O9 V3 101.4(6) 1_555 1_555 ?
M2 O9 O3 47.0(5) 1_555 16_555 ?
M2 O9 O3 174.5(7) 1_555 17_545 ?
M2 O9 O4 50.1(5) 1_555 1_555 ?
M2 O9 O5 100.5(7) 1_555 1_555 ?
M2 O9 O6 81.4(6) 1_555 1_555 ?
M2 O9 O6 133.4(7) 1_555 3_555 ?
M2 O9 O7 127.3(8) 1_555 1_555 ?
M2 O9 O8 63.3(6) 1_555 10_554 ?
M2 O9 O9 57.3(6) 1_555 2_555 ?
M2 O9 O9 113.3(7) 1_555 3_555 ?
M2 O9 O10 105.9(7) 1_555 1_555 ?
M2 O9 M5 99.8(5) 3_555 1_555 ?
M2 O9 cu1 99.8(5) 3_555 1_555 ?
M2 O9 V2 74.0(4) 3_555 1_555 ?
M2 O9 V3 99.2(5) 3_555 1_555 ?
M2 O9 O3 172.8(6) 3_555 16_555 ?
M2 O9 O4 92.6(6) 3_555 1_555 ?
M2 O9 O5 48.8(5) 3_555 1_555 ?
M2 O9 O6 133.6(7) 3_555 1_555 ?
M2 O9 O6 83.4(6) 3_555 3_555 ?
M2 O9 O7 64.4(6) 3_555 1_555 ?
M2 O9 O8 121.6(6) 3_555 10_554 ?
M2 O9 O9 112.1(8) 3_555 2_555 ?
M2 O9 O9 56.0(5) 3_555 3_555 ?
M2 O9 O10 110.4(6) 3_555 1_555 ?
M5 O9 V2 158.1(5) 1_555 1_555 ?
M5 O9 V3 118.4(5) 1_555 1_555 ?
M5 O9 O3 81.4(5) 1_555 16_555 ?
M5 O9 O3 74.2(5) 1_555 17_545 ?
M5 O9 O4 139.9(7) 1_555 1_555 ?
M5 O9 O5 147.4(7) 1_555 1_555 ?
M5 O9 O7 123.3(7) 1_555 1_555 ?
M5 O9 O8 132.7(6) 1_555 10_554 ?
M5 O9 O9 53.3(6) 1_555 2_555 ?
M5 O9 O9 53.3(5) 1_555 3_555 ?
M5 O9 O10 86.5(5) 1_555 1_555 ?
cu1 O9 V2 158.1(5) 1_555 1_555 ?
cu1 O9 V3 118.4(5) 1_555 1_555 ?
cu1 O9 O3 81.4(5) 1_555 16_555 ?
cu1 O9 O3 74.2(5) 1_555 17_545 ?
cu1 O9 O4 139.9(7) 1_555 1_555 ?
cu1 O9 O5 147.4(7) 1_555 1_555 ?
cu1 O9 O7 123.3(7) 1_555 1_555 ?
cu1 O9 O8 132.7(6) 1_555 10_554 ?
cu1 O9 O9 53.3(6) 1_555 2_555 ?
cu1 O9 O9 53.3(5) 1_555 3_555 ?
cu1 O9 O10 86.5(5) 1_555 1_555 ?
V2 O9 V3 83.4(4) 1_555 1_555 ?
V2 O9 O3 107.4(5) 1_555 16_555 ?
V2 O9 O3 110.0(4) 1_555 17_545 ?
V2 O9 O6 152.4(5) 1_555 1_555 ?
V2 O9 O6 152.4(5) 1_555 3_555 ?
V2 O9 O7 73.7(5) 1_555 1_555 ?
V2 O9 O8 64.5(4) 1_555 10_554 ?
V2 O9 O9 108.7(6) 1_555 2_555 ?
V2 O9 O9 108.6(4) 1_555 3_555 ?
V2 O9 O10 115.4(5) 1_555 1_555 ?
V3 O9 O3 74.1(6) 1_555 16_555 ?
V3 O9 O3 83.4(5) 1_555 17_545 ?
V3 O9 O4 96.6(7) 1_555 1_555 ?
V3 O9 O5 80.7(6) 1_555 1_555 ?
V3 O9 O6 90.6(7) 1_555 1_555 ?
V3 O9 O6 84.7(6) 1_555 3_555 ?
V3 O9 O9 148.3(8) 1_555 2_555 ?
V3 O9 O9 145.1(6) 1_555 3_555 ?
O3 O9 O3 133.2(6) 16_555 17_545 ?
O3 O9 O4 91.0(6) 16_555 1_555 ?
O3 O9 O5 131.0(7) 16_555 1_555 ?
O3 O9 O6 45.3(4) 16_555 1_555 ?
O3 O9 O6 93.0(5) 16_555 3_555 ?
O3 O9 O7 108.9(7) 16_555 1_555 ?
O3 O9 O8 54.7(5) 16_555 10_554 ?
O3 O9 O9 74.4(6) 16_555 2_555 ?
O3 O9 O9 128.5(6) 16_555 3_555 ?
O3 O9 O10 62.4(5) 16_555 1_555 ?
O3 O9 O4 132.6(6) 17_545 1_555 ?
O3 O9 O5 82.9(6) 17_545 1_555 ?
O3 O9 O6 95.9(6) 17_545 1_555 ?
O3 O9 O7 58.2(5) 17_545 1_555 ?
O3 O9 O8 121.8(6) 17_545 10_554 ?
O3 O9 O9 117.2(8) 17_545 2_555 ?
O3 O9 O9 61.8(5) 17_545 3_555 ?
O3 O9 O10 76.6(5) 17_545 1_555 ?
O4 O9 O5 50.7(5) 1_555 1_555 ?
O4 O9 O6 131.4(6) 1_555 1_555 ?
O4 O9 O6 175.9(7) 1_555 3_555 ?
O4 O9 O7 96.5(7) 1_555 1_555 ?
O4 O9 O8 65.1(5) 1_555 10_554 ?
O4 O9 O9 86.6(6) 1_555 2_555 ?
O4 O9 O9 107.7(6) 1_555 3_555 ?
O4 O9 O10 124.5(7) 1_555 1_555 ?
O5 O9 O6 171.3(8) 1_555 1_555 ?
O5 O9 O6 126.0(7) 1_555 3_555 ?
O5 O9 O7 57.2(6) 1_555 1_555 ?
O5 O9 O8 79.2(6) 1_555 10_554 ?
O5 O9 O9 123.4(9) 1_555 2_555 ?
O5 O9 O9 95.4(6) 1_555 3_555 ?
O5 O9 O10 110.8(7) 1_555 1_555 ?
O6 O9 O6 52.2(5) 1_555 3_555 ?
O6 O9 O7 114.9(8) 1_555 1_555 ?
O6 O9 O8 94.2(6) 1_555 10_554 ?
O6 O9 O9 64.8(6) 1_555 2_555 ?
O6 O9 O9 91.6(6) 1_555 3_555 ?
O6 O9 O10 60.6(5) 1_555 1_555 ?
O6 O9 O7 82.4(6) 3_555 1_555 ?
O6 O9 O8 117.7(6) 3_555 10_554 ?
O6 O9 O9 94.2(7) 3_555 2_555 ?
O6 O9 O9 69.5(5) 3_555 3_555 ?
O6 O9 O10 58.0(5) 3_555 1_555 ?
O7 O9 O8 65.7(6) 1_555 10_554 ?
O7 O9 O9 175.4(10) 1_555 2_555 ?
O7 O9 O9 115.6(7) 1_555 3_555 ?
O7 O9 O10 55.7(6) 1_555 1_555 ?
O8 O9 O9 118.9(7) 10_554 2_555 ?
O8 O9 O9 172.7(7) 10_554 3_555 ?
O8 O9 O10 59.7(5) 10_554 1_555 ?
O9 O9 O9 60.0(7) 2_555 3_555 ?
O9 O9 O10 124.9(7) 2_555 1_555 ?
O9 O9 O10 127.3(6) 3_555 1_555 ?
M1 O10 M3 109.4(5) 8_555 17_545 ?
M1 O10 M3 101.8(4) 8_555 18_555 ?
M1 O10 M5 72.9(4) 8_555 1_555 ?
M1 O10 cu1 72.9(4) 8_555 1_555 ?
M1 O10 V1 77.4(3) 8_555 7_555 ?
M1 O10 V2 63.1(4) 8_555 16_555 ?
M1 O10 V2 67.4(4) 8_555 17_545 ?
M1 O10 V3 145.5(6) 8_555 1_555 ?
M1 O10 O1 55.5(5) 8_555 9_555 ?
M1 O10 O2 108.1(5) 8_555 10_554 ?
M1 O10 O3 90.9(6) 8_555 16_555 ?
M1 O10 O4 69.6(6) 8_555 17_545 ?
M1 O10 O5 53.7(5) 8_555 16_555 ?
M1 O10 O6 51.6(5) 8_555 1_555 ?
M1 O10 O6 53.5(4) 8_555 3_555 ?
M1 O10 O7 140.0(7) 8_555 1_555 ?
M1 O10 O8 146.7(7) 8_555 10_554 ?
M1 O10 O9 111.8(6) 8_555 1_555 ?
M3 O10 M3 112.9(5) 17_545 18_555 ?
M3 O10 M5 127.3(4) 17_545 1_555 ?
M3 O10 cu1 127.3(4) 17_545 1_555 ?
M3 O10 V1 65.6(4) 17_545 7_555 ?
M3 O10 V2 168.4(5) 17_545 16_555 ?
M3 O10 V2 72.8(4) 17_545 17_545 ?
M3 O10 V3 89.5(6) 17_545 1_555 ?
M3 O10 O1 64.1(5) 17_545 9_555 ?
M3 O10 O2 57.0(4) 17_545 10_554 ?
M3 O10 O3 157.5(7) 17_545 16_555 ?
M3 O10 O4 51.4(5) 17_545 17_545 ?
M3 O10 O5 139.2(8) 17_545 16_555 ?
M3 O10 O6 154.5(8) 17_545 1_555 ?
M3 O10 O6 98.8(6) 17_545 3_555 ?
M3 O10 O7 53.4(5) 17_545 1_555 ?
M3 O10 O8 103.4(7) 17_545 10_554 ?
M3 O10 O9 112.3(6) 17_545 1_555 ?
M3 O10 M5 118.0(3) 18_555 1_555 ?
M3 O10 cu1 118.0(3) 18_555 1_555 ?
M3 O10 V1 65.8(3) 18_555 7_555 ?
M3 O10 V2 62.5(4) 18_555 16_555 ?
M3 O10 V2 169.2(3) 18_555 17_545 ?
M3 O10 V3 96.5(5) 18_555 1_555 ?
M3 O10 O1 91.3(6) 18_555 9_555 ?
M3 O10 O2 57.3(3) 18_555 10_554 ?
M3 O10 O3 51.3(5) 18_555 16_555 ?
M3 O10 O4 152.7(6) 18_555 17_545 ?
M3 O10 O5 51.0(5) 18_555 16_555 ?
M3 O10 O6 89.6(5) 18_555 1_555 ?
M3 O10 O6 145.8(5) 18_555 3_555 ?
M3 O10 O7 118.1(6) 18_555 1_555 ?
M3 O10 O8 59.1(5) 18_555 10_554 ?
M3 O10 O9 108.1(5) 18_555 1_555 ?
M5 O10 V1 150.2(2) 1_555 7_555 ?
M5 O10 V2 60.7(3) 1_555 16_555 ?
M5 O10 V2 59.5(2) 1_555 17_545 ?
M5 O10 V3 72.7(5) 1_555 1_555 ?
M5 O10 O1 125.2(5) 1_555 9_555 ?
M5 O10 O2 175.2(2) 1_555 10_554 ?
M5 O10 O3 66.8(4) 1_555 16_555 ?
M5 O10 O4 85.1(5) 1_555 17_545 ?
M5 O10 O5 86.3(5) 1_555 16_555 ?
M5 O10 O7 90.0(5) 1_555 1_555 ?
M5 O10 O8 91.6(5) 1_555 10_554 ?
cu1 O10 V1 150.2(2) 1_555 7_555 ?
cu1 O10 V2 60.7(3) 1_555 16_555 ?
cu1 O10 V2 59.5(2) 1_555 17_545 ?
cu1 O10 V3 72.7(5) 1_555 1_555 ?
cu1 O10 O1 125.2(5) 1_555 9_555 ?
cu1 O10 O2 175.2(2) 1_555 10_554 ?
cu1 O10 O3 66.8(4) 1_555 16_555 ?
cu1 O10 O4 85.1(5) 1_555 17_545 ?
cu1 O10 O5 86.3(5) 1_555 16_555 ?
cu1 O10 O7 90.0(5) 1_555 1_555 ?
cu1 O10 O8 91.6(5) 1_555 10_554 ?
V1 O10 V2 103.3(3) 7_555 16_555 ?
V1 O10 V2 110.7(2) 7_555 17_545 ?
V1 O10 V3 137.1(5) 7_555 1_555 ?
V1 O10 O3 111.8(5) 7_555 16_555 ?
V1 O10 O4 86.9(4) 7_555 17_545 ?
V1 O10 O5 74.1(5) 7_555 16_555 ?
V1 O10 O6 117.6(5) 7_555 1_555 ?
V1 O10 O6 120.7(4) 7_555 3_555 ?
V1 O10 O7 114.9(5) 7_555 1_555 ?
V1 O10 O8 112.5(5) 7_555 10_554 ?
V1 O10 O9 170.3(5) 7_555 1_555 ?
V2 O10 V2 110.0(3) 16_555 17_545 ?
V2 O10 V3 101.4(5) 16_555 1_555 ?
V2 O10 O1 104.7(6) 16_555 9_555 ?
V2 O10 O2 115.3(3) 16_555 10_554 ?
V2 O10 O4 127.5(6) 16_555 17_545 ?
V2 O10 O6 83.8(4) 16_555 3_555 ?
V2 O10 O7 138.0(7) 16_555 1_555 ?
V2 O10 O8 83.6(5) 16_555 10_554 ?
V2 O10 O9 79.2(5) 16_555 1_555 ?
V2 O10 V3 92.7(5) 17_545 1_555 ?
V2 O10 O1 83.0(4) 17_545 9_555 ?
V2 O10 O2 125.3(3) 17_545 10_554 ?
V2 O10 O3 125.8(5) 17_545 16_555 ?
V2 O10 O5 118.6(5) 17_545 16_555 ?
V2 O10 O6 83.1(5) 17_545 1_555 ?
V2 O10 O7 72.7(5) 17_545 1_555 ?
V2 O10 O8 129.8(5) 17_545 10_554 ?
V2 O10 O9 76.7(5) 17_545 1_555 ?
V3 O10 O1 153.4(8) 1_555 9_555 ?
V3 O10 O2 106.4(7) 1_555 10_554 ?
V3 O10 O3 78.0(7) 1_555 16_555 ?
V3 O10 O4 104.8(8) 1_555 17_545 ?
V3 O10 O5 126.0(8) 1_555 16_555 ?
V3 O10 O6 100.0(8) 1_555 1_555 ?
V3 O10 O6 96.3(6) 1_555 3_555 ?
O1 O10 O2 57.5(5) 9_555 10_554 ?
O1 O10 O3 125.5(7) 9_555 16_555 ?
O1 O10 O4 62.1(5) 9_555 17_545 ?
O1 O10 O5 78.0(7) 9_555 16_555 ?
O1 O10 O6 105.4(7) 9_555 1_555 ?
O1 O10 O6 91.2(5) 9_555 3_555 ?
O1 O10 O7 117.0(7) 9_555 1_555 ?
O1 O10 O8 141.9(8) 9_555 10_554 ?
O1 O10 O9 159.3(7) 9_555 1_555 ?
O2 O10 O3 108.4(6) 10_554 16_555 ?
O2 O10 O4 99.6(5) 10_554 17_545 ?
O2 O10 O5 90.7(6) 10_554 16_555 ?
O2 O10 O6 139.2(6) 10_554 1_555 ?
O2 O10 O6 145.7(5) 10_554 3_555 ?
O2 O10 O7 91.9(6) 10_554 1_555 ?
O2 O10 O8 85.1(7) 10_554 10_554 ?
O2 O10 O9 139.7(6) 10_554 1_555 ?
O3 O10 O4 149.8(8) 16_555 17_545 ?
O3 O10 O5 48.1(6) 16_555 16_555 ?
O3 O10 O6 47.7(5) 16_555 1_555 ?
O3 O10 O6 101.1(6) 16_555 3_555 ?
O3 O10 O7 115.7(8) 16_555 1_555 ?
O3 O10 O8 55.8(6) 16_555 10_554 ?
O3 O10 O9 66.1(6) 16_555 1_555 ?
O4 O10 O5 122.6(8) 17_545 16_555 ?
O4 O10 O6 103.1(8) 17_545 1_555 ?
O4 O10 O6 48.9(5) 17_545 3_555 ?
O4 O10 O7 73.2(6) 17_545 1_555 ?
O4 O10 O8 139.8(8) 17_545 10_554 ?
O4 O10 O9 99.1(7) 17_545 1_555 ?
O5 O10 O6 48.5(5) 16_555 1_555 ?
O5 O10 O6 96.5(6) 16_555 3_555 ?
O5 O10 O7 163.3(9) 16_555 1_555 ?
O5 O10 O8 97.0(7) 16_555 10_554 ?
O5 O10 O9 108.4(7) 16_555 1_555 ?
O6 O10 O6 56.9(5) 1_555 3_555 ?
O6 O10 O7 127.0(8) 1_555 1_555 ?
O6 O10 O8 98.3(7) 1_555 10_554 ?
O6 O10 O9 68.7(6) 1_555 1_555 ?
O6 O10 O7 90.7(6) 3_555 1_555 ?
O6 O10 O8 126.8(6) 3_555 10_554 ?
O6 O10 O9 68.8(5) 3_555 1_555 ?
O7 O10 O8 66.8(7) 1_555 10_554 ?
O7 O10 O9 60.3(6) 1_555 1_555 ?
O8 O10 O9 58.2(5) 10_554 1_555 ?

loop_
_geom_bond_atom_site_label_1
_geom_bond_atom_site_label_2
_geom_bond_distance
_geom_bond_site_symmetry_2
_geom_bond_publ_flag
M1 M2 3.693(6) 12_454 ?
M1 M3 3.861(7) 10_554 ?
M1 M5 3.662(7) 13_554 ?
M1 cu1 3.662(7) 13_554 ?
M1 V1 3.702(4) 1_555 ?
M1 V2 3.178(6) 11_554 ?
M1 V2 3.452(7) 12_454 ?
M1 V3 3.582(6) 11_554 ?
M1 V3 3.893(7) 15_554 ?
M1 O1 2.530(9) 2_555 ?
M1 O4 3.258(15) 12_454 ?
M1 O5 2.448(16) 11_554 ?
M1 O6 2.539(15) 14_554 ?
M1 O6 2.598(11) 15_554 ?
M1 O7 2.451(13) 11_554 ?
M1 O8 2.186(15) 14_554 ?
M1 O8 3.872(11) 15_554 ?
M1 O10 2.370(12) 15_554 ?
M2 M1 3.693(6) 18_555 ?
M2 M3 3.641(7) 1_555 ?
M2 M5 3.601(6) 1_555 ?
M2 cu1 3.601(6) 1_555 ?
M2 V1 3.822(4) 16_555 ?
M2 V2 3.806(7) 1_555 ?
M2 V2 3.840(6) 2_555 ?
M2 V2 3.764(7) 16_555 ?
M2 V3 3.277(7) 1_555 ?
M2 V3 3.258(6) 2_555 ?
M2 O1 2.375(10) 16_555 ?
M2 O3 2.497(12) 16_555 ?
M2 O4 2.531(14) 1_555 ?
M2 O5 2.416(14) 2_555 ?
M2 O7 2.832(15) 2_555 ?
M2 O8 2.764(15) 10_554 ?
M2 O9 2.421(16) 1_555 ?
M2 O9 2.457(9) 2_555 ?
M3 M1 3.861(7) 16_555 ?
M3 M2 3.641(7) 1_555 ?
M3 V1 3.333(4) 16_555 ?
M3 V2 3.759(6) 1_555 ?
M3 V2 3.222(4) 2_555 ?
M3 V3 3.115(6) 11_554 ?
M3 V3 3.265(7) 12_454 ?
M3 O1 2.970(12) 16_555 ?
M3 O2 2.551(4) 13_554 ?
M3 O3 2.638(9) 2_555 ?
M3 O4 2.585(15) 1_555 ?
M3 O5 2.401(12) 2_555 ?
M3 O7 2.388(13) 11_554 ?
M3 O8 2.699(14) 14_554 ?
M3 O10 2.624(10) 11_554 ?
M3 O10 2.602(15) 12_454 ?
M4 V1 2.89(3) 1_555 ?
M4 V2 3.586(16) 1_555 ?
M4 V2 3.586(16) 2_555 ?
M4 V2 3.586(16) 3_555 ?
M4 O1 2.93(2) 1_555 ?
M4 O1 2.93(3) 2_555 ?
M4 O1 2.93(2) 3_555 ?
M4 O3 2.650(13) 1_555 ?
M4 O3 2.650(14) 2_555 ?
M4 O3 2.650(10) 3_555 ?
M4 O4 3.43(2) 1_555 ?
M4 O4 3.43(2) 2_555 ?
M4 O4 3.43(2) 3_555 ?
M4 O7 3.690(13) 10_454 ?
M4 O7 3.690(10) 11_554 ?
M4 O7 3.690(14) 12_444 ?
M5 M1 3.662(7) 7_445 ?
M5 M1 3.662(7) 8_555 ?
M5 M1 3.662(7) 9_455 ?
M5 M2 3.601(6) 1_555 ?
M5 M2 3.601(7) 2_555 ?
M5 M2 3.601(7) 3_555 ?
M5 V2 3.549(4) 16_555 ?
M5 V2 3.549(5) 17_545 ?
M5 V2 3.549(4) 18_445 ?
M5 V3 3.469(4) 1_555 ?
M5 V3 3.469(5) 2_555 ?
M5 V3 3.469(4) 3_555 ?
M5 O3 3.793(8) 16_555 ?
M5 O3 3.793(13) 17_545 ?
M5 O3 3.793(11) 18_445 ?
M5 O6 2.247(11) 1_555 ?
M5 O6 2.247(12) 2_555 ?
M5 O6 2.247(15) 3_555 ?
M5 O9 2.247(11) 1_555 ?
M5 O9 2.247(15) 2_555 ?
M5 O9 2.247(13) 3_555 ?
M5 O10 3.573(9) 1_555 ?
M5 O10 3.573(14) 2_555 ?
M5 O10 3.573(11) 3_555 ?
cu1 M1 3.662(7) 7_445 ?
cu1 M1 3.662(7) 8_555 ?
cu1 M1 3.662(7) 9_455 ?
cu1 M2 3.601(6) 1_555 ?
cu1 M2 3.601(7) 2_555 ?
cu1 M2 3.601(7) 3_555 ?
cu1 V2 3.549(4) 16_555 ?
cu1 V2 3.549(5) 17_545 ?
cu1 V2 3.549(4) 18_445 ?
cu1 V3 3.469(4) 1_555 ?
cu1 V3 3.469(5) 2_555 ?
cu1 V3 3.469(4) 3_555 ?
cu1 O3 3.793(8) 16_555 ?
cu1 O3 3.793(13) 17_545 ?
cu1 O3 3.793(11) 18_445 ?
cu1 O6 2.247(11) 1_555 ?
cu1 O6 2.247(12) 2_555 ?
cu1 O6 2.247(15) 3_555 ?
cu1 O9 2.247(11) 1_555 ?
cu1 O9 2.247(15) 2_555 ?
cu1 O9 2.247(13) 3_555 ?
cu1 O10 3.573(9) 1_555 ?
cu1 O10 3.573(14) 2_555 ?
cu1 O10 3.573(11) 3_555 ?
V1 M1 3.702(4) 1_555 ?
V1 M1 3.702(4) 2_555 ?
V1 M1 3.702(5) 3_555 ?
V1 M2 3.822(4) 10_554 ?
V1 M2 3.822(4) 11_444 ?
V1 M2 3.822(5) 12_454 ?
V1 M3 3.333(4) 10_554 ?
V1 M3 3.333(4) 11_444 ?
V1 M3 3.333(5) 12_454 ?
V1 M4 2.89(3) 1_555 ?
V1 O1 1.681(11) 1_555 ?
V1 O1 1.681(14) 2_555 ?
V1 O1 1.681(9) 3_555 ?
V1 O2 1.759(19) 4_554 ?
V1 O5 3.839(15) 10_454 ?
V1 O5 3.839(9) 11_554 ?
V1 O5 3.839(12) 12_444 ?
V1 O10 3.407(10) 13_444 ?
V1 O10 3.407(13) 14_544 ?
V1 O10 3.407(11) 15_554 ?
V2 M1 3.178(7) 17_545 ?
V2 M1 3.452(5) 18_555 ?
V2 M2 3.806(7) 1_555 ?
V2 M2 3.840(6) 3_555 ?
V2 M2 3.764(7) 10_554 ?
V2 M3 3.759(6) 1_555 ?
V2 M3 3.222(5) 3_555 ?
V2 M4 3.586(16) 1_555 ?
V2 M5 3.549(4) 10_554 ?
V2 cu1 3.549(4) 10_554 ?
V2 O3 1.629(12) 1_555 ?
V2 O4 1.557(17) 1_555 ?
V2 O4 3.740(10) 3_555 ?
V2 O5 1.692(12) 1_555 ?
V2 O6 1.585(11) 10_554 ?
V2 O7 3.782(13) 11_554 ?
V2 O8 3.553(12) 10_554 ?
V2 O9 3.702(12) 1_555 ?
V2 O10 3.447(14) 10_554 ?
V2 O10 3.579(12) 11_554 ?
V3 M1 3.893(7) 8_555 ?
V3 M1 3.582(7) 17_545 ?
V3 M2 3.277(7) 1_555 ?
V3 M2 3.258(5) 3_555 ?
V3 M3 3.115(7) 17_545 ?
V3 M3 3.265(5) 18_555 ?
V3 M5 3.469(4) 1_555 ?
V3 cu1 3.469(4) 1_555 ?
V3 O2 3.589(11) 10_554 ?
V3 O3 3.389(13) 16_555 ?
V3 O4 3.899(13) 1_555 ?
V3 O5 3.377(12) 1_555 ?
V3 O6 3.687(11) 3_555 ?
V3 O7 1.698(14) 1_555 ?
V3 O8 1.822(12) 10_554 ?
V3 O8 3.875(16) 12_554 ?
V3 O9 1.781(10) 1_555 ?
V3 O10 1.701(12) 1_555 ?
O1 M1 2.530(15) 3_555 ?
O1 M2 2.375(9) 10_554 ?
O1 M3 2.970(12) 10_554 ?
O1 M4 2.93(2) 1_555 ?
O1 V1 1.681(11) 1_555 ?
O1 O1 2.808(20) 2_555 ?
O1 O1 2.808(12) 3_555 ?
O1 O2 2.734(19) 4_554 ?
O1 O3 3.206(16) 1_555 ?
O1 O4 3.186(16) 10_554 ?
O1 O5 3.169(13) 11_554 ?
O1 O5 3.708(14) 12_444 ?
O1 O7 3.781(16) 11_554 ?
O1 O7 3.400(17) 12_444 ?
O1 O8 3.07(2) 13_544 ?
O1 O10 2.952(17) 14_544 ?
O2 M3 2.551(4) 7_445 ?
O2 M3 2.551(5) 8_555 ?
O2 M3 2.551(6) 9_455 ?
O2 V1 1.759(19) 4_555 ?
O2 V3 3.589(11) 16_555 ?
O2 V3 3.589(12) 17_545 ?
O2 V3 3.589(11) 18_445 ?
O2 O1 2.734(20) 4_555 ?
O2 O1 2.734(19) 5_555 ?
O2 O1 2.734(18) 6_555 ?
O2 O7 3.882(15) 16_555 ?
O2 O7 3.882(16) 17_545 ?
O2 O7 3.882(17) 18_445 ?
O2 O8 3.767(19) 1_555 ?
O2 O8 3.767(18) 2_555 ?
O2 O8 3.767(20) 3_555 ?
O2 O10 2.716(11) 16_555 ?
O2 O10 2.716(14) 17_545 ?
O2 O10 2.716(9) 18_445 ?
O3 M2 2.497(12) 10_554 ?
O3 M3 2.638(11) 3_555 ?
O3 M4 2.650(13) 1_555 ?
O3 M5 3.793(9) 10_554 ?
O3 cu1 3.793(9) 10_554 ?
O3 V2 1.629(12) 1_555 ?
O3 V3 3.389(14) 10_554 ?
O3 O1 3.206(16) 1_555 ?
O3 O4 2.616(18) 1_555 ?
O3 O4 3.666(13) 3_555 ?
O3 O5 2.568(16) 1_555 ?
O3 O6 2.668(14) 10_554 ?
O3 O7 3.282(16) 11_554 ?
O3 O7 3.674(13) 12_444 ?
O3 O8 2.909(19) 13_544 ?
O3 O9 3.413(15) 10_554 ?
O3 O9 3.729(13) 11_554 ?
O3 O10 3.307(19) 10_554 ?
O4 M1 3.258(11) 18_555 ?
O4 M2 2.531(14) 1_555 ?
O4 M3 2.585(15) 1_555 ?
O4 M4 3.43(2) 1_555 ?
O4 V2 1.557(17) 1_555 ?
O4 V2 3.740(15) 2_555 ?
O4 V3 3.899(13) 1_555 ?
O4 O1 3.186(17) 16_555 ?
O4 O3 2.616(18) 1_555 ?
O4 O3 3.666(19) 2_555 ?
O4 O5 2.76(2) 1_555 ?
O4 O5 2.89(2) 2_555 ?
O4 O6 2.61(2) 10_554 ?
O4 O7 3.538(16) 11_554 ?
O4 O8 3.292(16) 10_554 ?
O4 O9 3.270(16) 1_555 ?
O4 O10 3.209(14) 11_554 ?
O5 M1 2.448(14) 17_545 ?
O5 M2 2.416(11) 3_555 ?
O5 M3 2.401(11) 3_555 ?
O5 V1 3.839(14) 16_545 ?
O5 V2 1.692(12) 1_555 ?
O5 V3 3.377(12) 1_555 ?
O5 O1 3.169(17) 17_545 ?
O5 O1 3.71(2) 18_545 ?
O5 O3 2.568(16) 1_555 ?
O5 O4 2.76(2) 1_555 ?
O5 O4 2.886(15) 3_555 ?
O5 O6 2.578(12) 10_554 ?
O5 O7 2.888(16) 1_555 ?
O5 O8 3.822(15) 10_554 ?
O5 O9 3.172(18) 1_555 ?
O5 O10 2.937(19) 10_554 ?
O6 M1 2.598(16) 8_555 ?
O6 M1 2.539(14) 9_455 ?
O6 M5 2.247(11) 1_555 ?
O6 cu1 2.247(11) 1_555 ?
O6 V2 1.585(9) 16_555 ?
O6 V3 3.687(14) 2_555 ?
O6 O3 2.668(13) 16_555 ?
O6 O4 2.609(18) 16_555 ?
O6 O5 2.578(14) 16_555 ?
O6 O6 3.044(12) 2_555 ?
O6 O6 3.044(18) 3_555 ?
O6 O8 3.177(17) 1_555 ?
O6 O9 3.515(18) 1_555 ?
O6 O9 3.396(16) 2_555 ?
O6 O10 3.289(19) 1_555 ?
O6 O10 3.090(19) 2_555 ?
O7 M1 2.451(13) 17_545 ?
O7 M2 2.832(10) 3_555 ?
O7 M3 2.388(13) 17_545 ?
O7 M4 3.690(12) 16_545 ?
O7 V2 3.782(11) 17_545 ?
O7 V3 1.698(14) 1_555 ?
O7 O1 3.781(14) 17_545 ?
O7 O1 3.400(19) 18_545 ?
O7 O2 3.882(15) 10_554 ?
O7 O3 3.282(12) 17_545 ?
O7 O3 3.674(19) 18_545 ?
O7 O4 3.538(16) 17_545 ?
O7 O5 2.888(16) 1_555 ?
O7 O8 3.052(18) 10_554 ?
O7 O8 2.664(18) 12_554 ?
O7 O9 2.822(19) 1_555 ?
O7 O10 2.686(17) 1_555 ?
O8 M1 3.872(16) 8_555 ?
O8 M1 2.186(12) 9_455 ?
O8 M2 2.764(14) 16_555 ?
O8 M3 2.699(12) 9_455 ?
O8 V2 3.553(12) 16_555 ?
O8 V3 1.822(13) 16_555 ?
O8 V3 3.875(10) 18_445 ?
O8 O1 3.07(2) 7_455 ?
O8 O2 3.767(19) 1_555 ?
O8 O3 2.909(19) 7_455 ?
O8 O4 3.292(16) 16_555 ?
O8 O5 3.822(17) 16_555 ?
O8 O6 3.177(17) 1_555 ?
O8 O7 3.052(20) 16_555 ?
O8 O7 2.664(14) 18_445 ?
O8 O9 2.806(13) 16_555 ?
O8 O10 2.853(16) 16_555 ?
O9 M2 2.421(16) 1_555 ?
O9 M2 2.457(16) 3_555 ?
O9 M5 2.247(11) 1_555 ?
O9 cu1 2.247(11) 1_555 ?
O9 V2 3.702(12) 1_555 ?
O9 V3 1.781(10) 1_555 ?
O9 O3 3.413(17) 16_555 ?
O9 O3 3.729(19) 17_545 ?
O9 O4 3.270(16) 1_555 ?
O9 O5 3.172(18) 1_555 ?
O9 O6 3.515(18) 1_555 ?
O9 O6 3.396(16) 3_555 ?
O9 O7 2.822(19) 1_555 ?
O9 O8 2.806(13) 10_554 ?
O9 O9 2.683(18) 2_555 ?
O9 O9 2.683(12) 3_555 ?
O9 O10 2.919(14) 1_555 ?
O10 M1 2.370(12) 8_555 ?
O10 M3 2.624(15) 17_545 ?
O10 M3 2.602(11) 18_555 ?
O10 M5 3.573(9) 1_555 ?
O10 cu1 3.573(9) 1_555 ?
O10 V1 3.407(10) 7_555 ?
O10 V2 3.447(14) 16_555 ?
O10 V2 3.579(11) 17_545 ?
O10 V3 1.701(12) 1_555 ?
O10 O1 2.952(16) 9_555 ?
O10 O2 2.716(9) 10_554 ?
O10 O3 3.307(19) 16_555 ?
O10 O4 3.209(19) 17_545 ?
O10 O5 2.937(19) 16_555 ?
O10 O6 3.289(19) 1_555 ?
O10 O6 3.090(12) 3_555 ?
O10 O7 2.686(17) 1_555 ?
O10 O8 2.853(16) 10_554 ?
O10 O9 2.919(14) 1_555 ?
